data_7135829
loop_
_publ_author_name
'Mogensen, Jeppe S.'
'Hofmann, Thomas M.'
'Perera, Suvenika'
'Lie, Yann'
'Pittelkow, Michael'
'Isaacs, Lyle'

_publ_section_title
;
 Acyclic cucurbituril as sequestrant for acetaminophen
;
_journal_name_full 'Chemical Communications'
_journal_paper_doi 10.1039/D6CC01879C
_journal_year 2026
_chemical_formula_moiety 'C46 H52 N16 O12, C8 H9 N O2'
_chemical_formula_sum 'C54 H61 N17 O14'
_chemical_formula_weight 1172.19
_chemical_name_systematic 'H4-complex acetaminophen guess'
_space_group_crystal_system orthorhombic
_space_group_IT_number 19
_space_group_name_Hall 'P 2ac 2ab'
_space_group_name_H-M_alt 'P 21 21 21'
_atom_sites_solution_hydrogens geom
_atom_sites_solution_primary dual
_audit_creation_date 2026-03-19
_audit_creation_method
;FinalCif V156 by Daniel Kratzert, Freiburg 2026, 
https://dkratzert.de/finalcif.html
;
_audit_update_record
;
2026-03-20 deposited with the CCDC.	2026-05-13 downloaded from the CCDC.
;
_cell_angle_alpha 90
_cell_angle_beta 90
_cell_angle_gamma 90
_cell_formula_units_Z 4
_cell_length_a 11.5736(13)
_cell_length_b 21.120(8)
_cell_length_c 23.056(4)
_cell_measurement_reflns_used 2786
_cell_measurement_temperature 173.00(10)
_cell_measurement_theta_max 0.8750
_cell_measurement_theta_min 0.0460
_cell_volume 5636(2)
_computing_cell_refinement 'CrysAlisPro 1.171.44.80a (Rigaku OD, 2024)'
_computing_data_collection 'CrysAlisPro system (CCD 44.120a 64-bit (release 22-08-2025))'
_computing_data_reduction 'CrysAlisPro 1.171.44.80a (Rigaku OD, 2024)'
_computing_molecular_graphics 'Olex2 1.5 (Dolomanov et al., 2009)'
_computing_publication_material 'Olex2 1.5 (Dolomanov et al., 2009)'
_computing_structure_refinement 'SHELXL 2018/3 (Sheldrick, 2015)'
_computing_structure_solution 'SHELXD  (Sheldrick, 2008)'
_diffrn_ambient_environment N~2~
_diffrn_ambient_temperature 173.00(10)
_diffrn_detector 'Hybrid Pixel Array Detector'
_diffrn_detector_area_resol_mean 10.0000
_diffrn_detector_type HyPix-ED
_diffrn_measured_fraction_theta_full 0.928
_diffrn_measured_fraction_theta_max 0.928
_diffrn_measurement_details
;
List of Runs (angles in degrees, time in seconds):

  # Type    Start    End  Width  t~exp~   \w     \q     \k     \f   Frames
#--------------------------------------------------------------------------
  1  \w    -60.00  60.90   0.10    0.20    --    0.00   0.00   0.00 1209
;
_diffrn_measurement_device 'electron diffractometer'
_diffrn_measurement_device_type 'XtaLAB Synergy-ED, HyPix-ED, electron source at 200keV'
_diffrn_measurement_method 'continuous rotation electron diffraction'
_diffrn_orient_matrix_type 'CrysAlisPro convention (1999,Acta A55,543-557)'
_diffrn_orient_matrix_UB_11 -0.0001035000
_diffrn_orient_matrix_UB_12 -0.0010776000
_diffrn_orient_matrix_UB_13 0.0004528000
_diffrn_orient_matrix_UB_21 0.0020084000
_diffrn_orient_matrix_UB_22 -0.0002339000
_diffrn_orient_matrix_UB_23 -0.0003513000
_diffrn_orient_matrix_UB_31 0.0008159000
_diffrn_orient_matrix_UB_32 0.0004417000
_diffrn_orient_matrix_UB_33 0.0009253000
_diffrn_radiation_monochromator none
_diffrn_radiation_probe electron
_diffrn_radiation_type electron
_diffrn_radiation_wavelength 0.0251
_diffrn_reflns_av_R_equivalents 0.1277
_diffrn_reflns_av_unetI/netI 0.1679
_diffrn_reflns_Laue_measured_fraction_full 0.928
_diffrn_reflns_Laue_measured_fraction_max 0.928
_diffrn_reflns_limit_h_max 12
_diffrn_reflns_limit_h_min -12
_diffrn_reflns_limit_k_max 21
_diffrn_reflns_limit_k_min -21
_diffrn_reflns_limit_l_max 24
_diffrn_reflns_limit_l_min -24
_diffrn_reflns_number 18809
_diffrn_reflns_point_group_measured_fraction_full 0.941
_diffrn_reflns_point_group_measured_fraction_max 0.940
_diffrn_reflns_theta_full 0.765
_diffrn_reflns_theta_max 0.765
_diffrn_reflns_theta_min 0.046
_diffrn_source 'electron diffractometer'
_diffrn_source_type 'JEOL JSM-2300ED, LaB6'
_exptl_absorpt_coefficient_mu 0.000
_exptl_absorpt_correction_T_max 1.00000
_exptl_absorpt_correction_T_min 0.48319
_exptl_absorpt_correction_type multi-scan
_exptl_absorpt_process_details
;
CrysAlisPro 1.171.44.80a (Rigaku Oxford Diffraction, 2024)
Empirical absorption correction using spherical harmonics,
implemented in SCALE3 ABSPACK scaling algorithm.
;
_exptl_crystal_colour 'clear yellow'
_exptl_crystal_colour_lustre clear
_exptl_crystal_colour_primary yellow
_exptl_crystal_density_diffrn 1.382
_exptl_crystal_description block
_exptl_crystal_F_000 932
_exptl_crystal_preparation 'see ESI'
_exptl_crystal_size_max 0.0002
_exptl_crystal_size_mid 0.0002
_exptl_crystal_size_min 0.0001
_refine_diff_density_max 0.120
_refine_diff_density_min -0.113
_refine_diff_density_rms 0.032
_refine_ls_abs_structure_details
;
 All f" are zero, so absolute structure could not be determined
;
_refine_ls_extinction_coef 63(11)
_refine_ls_extinction_expression Fc^*^=kFc[1+0.001xFc^2^\l^3^/sin(2\q)]^-1/4^
_refine_ls_extinction_method 'SHELXL-2018/3 (Sheldrick 2018)'
_refine_ls_goodness_of_fit_ref 1.039
_refine_ls_hydrogen_treatment constr
_refine_ls_matrix_type full
_refine_ls_number_parameters 781
_refine_ls_number_reflns 6696
_refine_ls_number_restraints 261
_refine_ls_restrained_S_all 1.024
_refine_ls_R_factor_all 0.1674
_refine_ls_R_factor_gt 0.1077
_refine_ls_shift/su_max 0.000
_refine_ls_shift/su_mean 0.000
_refine_ls_structure_factor_coef Fsqd
_refine_ls_weighting_details 'w=1/[\s^2^(Fo^2^)+(0.1281P)^2^] where P=(Fo^2^+2Fc^2^)/3'
_refine_ls_weighting_scheme calc
_refine_ls_wR_factor_gt 0.2513
_refine_ls_wR_factor_ref 0.2859
_reflns_Friedel_coverage 0.808
_reflns_Friedel_fraction_full 0.957
_reflns_Friedel_fraction_max 0.957
_reflns_number_gt 3800
_reflns_number_total 6696
_reflns_threshold_expression 'I > 2\s(I)'
_cod_data_source_file d6cc01879c2.cif
_cod_data_source_block exp_1894_94a
_cod_database_code 7135829
_shelx_shelxl_version_number 2018/3
_shelx_space_group_comment
;
The symmetry employed for this shelxl refinement is uniquely defined
by the following loop, which should always be used as a source of
symmetry information in preference to the above space-group names.
They are only intended as comments.
;
_chemical_oxdiff_formula C54H61N17O14
_diffrn_oxdiff_scatteringfactors_ed 'Peng, L.M. (1999) Micron 30, 625-648'
_diffrn_oxdiff_digest_od_ed
;

;
_olex2_refinement_description
;
1. Fixed Uiso
 At 1.2 times of:
  All C(H) groups, All C(H,H) groups, All C(H,H,H,H,H,H) groups, All N(H) groups
 At 1.5 times of:
  All C(H,H,H) groups, All O(H) groups
2. Restrained distances
 C56-C47 \\sim C8-C5 \\sim C73-C2 \\sim C50-C53
 with sigma of 0.02
 C2G-C1G \\sim C2G-C3G \\sim C3G-C4G \\sim C5G-C4G \\sim C5G-C6G \\sim C1G-C6G
 with sigma of 0.001
 O74-C1 \\sim O7-C6 \\sim O54-C49 \\sim O55-C48
 with sigma of 0.02
3. Uiso/Uaniso restraints and constraints
C43 \\sim C42: within 2A with sigma of 0.02 and sigma for terminal atoms of
0.04 within 2A
C56 \\sim C47: within 2A with sigma of 0.02 and sigma for terminal atoms of
0.04 within 2A
O10G \\sim C9G: within 2A with sigma of 0.04 and sigma for terminal atoms of
0.08 within 2A
N20 \\sim C66: within 2A with sigma of 0.02 and sigma for terminal atoms of
0.04 within 2A
N20 \\sim C21: within 2A with sigma of 0.02 and sigma for terminal atoms of
0.04 within 2A
O65 \\sim C21: within 2A with sigma of 0.04 and sigma for terminal atoms of
0.08 within 2A
C72 \\sim C11: within 2A with sigma of 0.01 and sigma for terminal atoms of
0.02 within 2A
N12 \\sim C13: within 2A with sigma of 0.04 and sigma for terminal atoms of
0.08 within 2A
C2 \\sim C73: within 1.7A with sigma of 0.04 and sigma for terminal atoms of
0.08 within 1.7A
C8 \\sim C5: within 1.7A with sigma of 0.04 and sigma for terminal atoms of
0.08 within 1.7A
O44 \\sim C39: within 2A with sigma of 0.04 and sigma for terminal atoms of
0.08 within 2A
O54 \\sim C49: within 2A with sigma of 0.04 and sigma for terminal atoms of
0.08 within 2A
O63 \\sim C62: within 2A with sigma of 0.04 and sigma for terminal atoms of
0.08 within 2A
N24 \\sim C23: within 2A with sigma of 0.04 and sigma for terminal atoms of
0.08 within 2A
N26 \\sim C27: within 2A with sigma of 0.04 and sigma for terminal atoms of
0.08 within 2A
C1 \\sim C2: within 2A with sigma of 0.04 and sigma for terminal atoms of 0.08
within 2A
C25 \\sim C29: within 2A with sigma of 0.04 and sigma for terminal atoms of
0.08 within 2A
C50 \\sim C51: within 2A with sigma of 0.04 and sigma for terminal atoms of
0.08 within 2A
C50 \\sim C53: within 2A with sigma of 0.04 and sigma for terminal atoms of
0.08 within 2A
C57 \\sim C37: within 2A with sigma of 0.02 and sigma for terminal atoms of
0.04 within 2A
4. Rigid body (RIGU) restrains
 C43, C42
 with sigma for 1-2 distances of 0.02 and sigma for 1-3 distances of 0.02
 N28, C41, C45, C47, C46, C48
 with sigma for 1-2 distances of 0.004 and sigma for 1-3 distances of 0.004
 O10G, C9G
 with sigma for 1-2 distances of 0.004 and sigma for 1-3 distances of 0.004
 C19, C64, N18, N20
 with sigma for 1-2 distances of 0.004 and sigma for 1-3 distances of 0.004
 O65, C21
 with sigma for 1-2 distances of 0.004 and sigma for 1-3 distances of 0.004
 N20, C21
 with sigma for 1-2 distances of 0.004 and sigma for 1-3 distances of 0.004
 N12, C13
 with sigma for 1-2 distances of 0.004 and sigma for 1-3 distances of 0.004
 O32, C3G, C2G, C1G, C6G, C5G, C4G
 with sigma for 1-2 distances of 0.004 and sigma for 1-3 distances of 0.004
 C25, C72, C11
 with sigma for 1-2 distances of 0.004 and sigma for 1-3 distances of 0.004
 C25, C29
 with sigma for 1-2 distances of 0.004 and sigma for 1-3 distances of 0.004
 O44, C39
 with sigma for 1-2 distances of 0.004 and sigma for 1-3 distances of 0.004
 O63, C62
 with sigma for 1-2 distances of 0.004 and sigma for 1-3 distances of 0.004
 N24, C23
 with sigma for 1-2 distances of 0.004 and sigma for 1-3 distances of 0.004
 N26, C27
 with sigma for 1-2 distances of 0.004 and sigma for 1-3 distances of 0.004
 N26, C60
 with sigma for 1-2 distances of 0.004 and sigma for 1-3 distances of 0.004
 C50, C53
 with sigma for 1-2 distances of 0.004 and sigma for 1-3 distances of 0.004
 C57, C37
 with sigma for 1-2 distances of 0.02 and sigma for 1-3 distances of 0.02
5. Others
 Sof(H73D)=Sof(H73E)=Sof(H73F)=1-FVAR(1)
 Sof(H73A)=Sof(H73B)=Sof(H73C)=FVAR(1)
 Sof(H53D)=Sof(H53E)=Sof(H53F)=1-FVAR(2)
 Sof(H53A)=Sof(H53B)=Sof(H53C)=FVAR(2)
 Sof(H8D)=Sof(H8E)=Sof(H8F)=1-FVAR(3)
 Sof(H8A)=Sof(H8B)=Sof(H8C)=FVAR(3)
 Sof(H56D)=Sof(H56E)=Sof(H56F)=1-FVAR(4)
 Sof(H56A)=Sof(H56B)=Sof(H56C)=FVAR(4)
6.a Ternary CH refined with riding coordinates:
 C19(H19), C25(H25), C64(H64), C29(H29)
6.b Secondary CH2 refined with riding coordinates:
 C45(H45A,H45B), C17(H17A,H17B), C60(H60A,H60B), C33(H33A,H33B), C23(H23A,
 H23B), C41(H41A,H41B), C71(H71A,H71B), C9(H9A,H9B), C66(H66A,H66B), C52(H52A,
 H52B)
6.c Aromatic/amide H refined with riding coordinates:
 C4G(H4G), C1G(H1G), N8G(H8G), C5G(H5G), C2G(H2G)
6.d Disordered Me refined with riding coordinates:
 C53(H53A,H53B,H53C,H53D,H53E,H53F), C73(H73A,H73B,H73C,H73D,H73E,H73F),
 C56(H56A,H56B,H56C,H56D,H56E,H56F), C8(H8A,H8B,H8C,H8D,H8E,H8F)
6.e Idealised Me refined as rotating group:
 C72(H72A,H72B,H72C), C69(H69A,H69B,H69C), C11G(H11A,H11B,H11C), C57(H57A,H57B,
 H57C), C43(H43A,H43B,H43C)
6.f Idealised tetrahedral OH refined as rotating group:
 O54(H54), O55(H55), O7G(H7G), O7(H7), O74(H74)
;
_olex2_exptl_crystal_mounting_method 'TEM Grid 200 mesh'
_olex2_submission_original_sample_id H4-acetaminophen
_olex2_submission_special_instructions 'No special instructions were received'
_oxdiff_exptl_absorpt_empirical_details
;
Empirical correction (ABSPACK) includes:
- Absorption correction using spherical harmonics
- Frame scaling
;
_oxdiff_exptl_absorpt_empirical_full_max 3.059
_oxdiff_exptl_absorpt_empirical_full_min 0.700
_oxdiff_exptl_crystal_thickness 1000.0

loop_
_space_group_symop_operation_xyz
'x, y, z'
'-x+1/2, -y, z+1/2'
'x+1/2, -y+1/2, -z'
'-x, y+1/2, -z+1/2'

loop_
_atom_site_label
_atom_site_type_symbol
_atom_site_fract_x
_atom_site_fract_y
_atom_site_fract_z
_atom_site_U_iso_or_equiv
_atom_site_adp_type
_atom_site_occupancy
_atom_site_site_symmetry_order
_atom_site_calc_flag
_atom_site_refinement_flags_posn
_atom_site_refinement_flags_adp
_atom_site_refinement_flags_occupancy
_atom_site_disorder_assembly
_atom_site_disorder_group
N24 N 0.5058(9) 0.6557(9) 0.5016(5) 0.044(4) Uani 1 1 d . U . . .
C19 C 0.5690(10) 0.8363(8) 0.6051(5) 0.035(4) Uani 1 1 d . . . . .
H19 H 0.632005 0.875753 0.598290 0.042 Uiso 1 1 calc R U . . .
N20 N 0.4586(9) 0.8513(9) 0.5786(5) 0.049(4) Uani 1 1 d . U . . .
C49 C -0.0056(14) 0.5737(11) 0.6712(7) 0.075(7) Uani 1 1 d D U . . .
N10 N 0.2825(12) 0.9114(11) 0.7806(6) 0.072(6) Uani 1 1 d . . . . .
C25 C 0.5989(10) 0.6166(9) 0.5241(5) 0.046(5) Uani 1 1 d . U . . .
H25 H 0.681032 0.626949 0.500409 0.055 Uiso 1 1 calc R U . . .
N12 N 0.1807(9) 0.9118(9) 0.6911(6) 0.057(5) Uani 1 1 d . U . . .
N18 N 0.5615(10) 0.8201(10) 0.6658(5) 0.058(5) Uani 1 1 d . . . . .
C50 C -0.0122(11) 0.5342(10) 0.6220(7) 0.059(6) Uani 1 1 d D U . . .
N61 N 0.6261(9) 0.7317(8) 0.6193(5) 0.044(4) Uani 1 1 d . . . . .
C3 C 0.0458(13) 0.8466(12) 0.7478(7) 0.078(8) Uani 1 1 d . . . . .
O65 O 0.3434(9) 0.8107(10) 0.5040(6) 0.070(6) Uani 1 1 d . U . . .
C62 C 0.6017(12) 0.7569(11) 0.6730(6) 0.066(6) Uani 1 1 d . U . . .
N16 N 0.4295(10) 0.8823(9) 0.7219(6) 0.055(5) Uani 1 1 d . . . . .
C45 C 0.1920(14) 0.3996(12) 0.6698(8) 0.081(6) Uani 1 1 d . . . . .
H45A H 0.229603 0.392022 0.713116 0.098 Uiso 1 1 calc R U . . .
H45B H 0.132672 0.359964 0.660887 0.098 Uiso 1 1 calc R U . . .
C64 C 0.6080(9) 0.7759(9) 0.5720(5) 0.039(4) Uani 1 1 d . . . . .
H64 H 0.688843 0.784070 0.546562 0.047 Uiso 1 1 calc R U . . .
C47 C 0.1299(13) 0.5020(12) 0.7203(7) 0.079(6) Uani 1 1 d D U . . .
O58 O 0.1501(11) 0.5188(12) 0.4898(7) 0.090(7) Uani 1 1 d . . . . .
N22 N 0.5104(9) 0.7615(8) 0.5348(5) 0.047(5) Uani 1 1 d . . . . .
C2 C -0.0352(13) 0.8005(11) 0.7356(7) 0.059(6) Uani 1 1 d D U . . .
N28 N 0.5628(12) 0.5221(10) 0.5719(7) 0.060(5) Uani 1 1 d . . . . .
O63 O 0.6240(11) 0.7321(10) 0.7197(5) 0.066(5) Uani 1 1 d . U . . .
C1 C -0.0534(17) 0.7483(12) 0.7757(8) 0.089(8) Uani 1 1 d D U . . .
C17 C 0.5459(10) 0.8578(10) 0.7131(6) 0.058(6) Uani 1 1 d . . . . .
H17A H 0.605407 0.898366 0.709497 0.070 Uiso 1 1 calc R U . . .
H17B H 0.570900 0.830813 0.751966 0.070 Uiso 1 1 calc R U . . .
C11 C 0.2638(12) 0.9463(10) 0.7272(6) 0.057(5) Uani 1 1 d . U . . .
N38 N 0.2824(12) 0.3988(11) 0.6279(7) 0.077(6) Uani 1 1 d . . . . .
N36 N 0.1649(14) 0.4279(14) 0.5412(9) 0.106(9) Uani 1 1 d . . . . .
C4 C 0.1091(13) 0.8425(11) 0.8023(7) 0.067(6) Uani 1 1 d . . . . .
C31 C 0.4243(12) 0.6153(11) 0.4768(6) 0.046(5) Uani 1 1 d . . . . .
O54 O -0.0719(14) 0.6289(11) 0.6712(8) 0.091(7) Uani 1 1 d D U . . .
H54 H -0.053185 0.654632 0.706544 0.136 Uiso 1 1 calc R U . . .
N30 N 0.4496(11) 0.5579(11) 0.4874(6) 0.054(5) Uani 1 1 d . . . . .
C27 C 0.5996(11) 0.5657(11) 0.6116(7) 0.062(5) Uani 1 1 d . U . . .
C60 C 0.6833(11) 0.6739(10) 0.6120(6) 0.049(4) Uani 1 1 d . . . . .
H60A H 0.713434 0.657283 0.654692 0.058 Uiso 1 1 calc R U . . .
H60B H 0.760180 0.681694 0.584689 0.058 Uiso 1 1 calc R U . . .
N14 N 0.3373(10) 0.9243(8) 0.6344(6) 0.049(4) Uani 1 1 d . . . . .
N26 N 0.6152(10) 0.6259(9) 0.5865(6) 0.052(4) Uani 1 1 d . U . . .
C4G C 0.3479(15) 0.6091(9) 0.6708(6) 0.082(6) Uani 1 1 d D . . . .
H4G H 0.406974 0.571099 0.684877 0.098 Uiso 1 1 calc R U . . .
C67 C 0.3720(14) 0.8717(11) 0.7737(7) 0.061(6) Uani 1 1 d . . . . .
C15 C 0.3775(11) 0.9380(10) 0.6917(7) 0.060(6) Uani 1 1 d . . . . .
C33 C 0.3869(14) 0.5025(11) 0.4604(6) 0.072(7) Uani 1 1 d . . . . .
H33A H 0.323929 0.520780 0.428709 0.087 Uiso 1 1 calc R U . . .
H33B H 0.450008 0.473430 0.436482 0.087 Uiso 1 1 calc R U . . .
C21 C 0.4294(11) 0.8082(9) 0.5364(6) 0.046(4) Uani 1 1 d . U . . .
C29 C 0.5621(12) 0.5486(11) 0.5134(7) 0.066(5) Uani 1 1 d . U . . .
H29 H 0.622853 0.523208 0.483777 0.080 Uiso 1 1 calc R U . . .
O32 O 0.3389(11) 0.6346(10) 0.4464(6) 0.075(6) Uani 1 1 d . . . . .
C5 C 0.0916(15) 0.7899(13) 0.8402(7) 0.083(8) Uani 1 1 d D U . . .
C23 C 0.5219(10) 0.7199(10) 0.4869(6) 0.046(4) Uani 1 1 d . U . . .
H23A H 0.458180 0.733170 0.453545 0.056 Uiso 1 1 calc R U . . .
H23B H 0.608647 0.725798 0.468013 0.056 Uiso 1 1 calc R U . . .
C48 C 0.0652(13) 0.5593(11) 0.7176(7) 0.072(6) Uani 1 1 d D . . . .
O44 O 0.4186(12) 0.4465(11) 0.6823(7) 0.083(6) Uani 1 1 d . U . . .
C41 C 0.5611(13) 0.4583(12) 0.5837(9) 0.079(6) Uani 1 1 d . . . . .
H41A H 0.601313 0.450212 0.626352 0.095 Uiso 1 1 calc R U . . .
H41B H 0.613992 0.433602 0.550980 0.095 Uiso 1 1 calc R U . . .
C13 C 0.2201(10) 0.9030(10) 0.6374(6) 0.055(6) Uani 1 1 d . U . . .
C37 C 0.2582(17) 0.3846(14) 0.5666(10) 0.095(8) Uani 1 1 d . U . . .
C42 C 0.3716(14) 0.4097(12) 0.5351(9) 0.071(6) Uani 1 1 d . U . . .
C72 C 0.2269(14) 1.0155(11) 0.7349(7) 0.073(6) Uani 1 1 d . U . . .
H72A H 0.145207 1.017365 0.758965 0.109 Uiso 1 1 calc R U . . .
H72B H 0.215142 1.037434 0.692131 0.109 Uiso 1 1 calc R U . . .
H72C H 0.293764 1.041188 0.758973 0.109 Uiso 1 1 calc R U . . .
O59 O 0.6179(13) 0.5540(11) 0.6649(7) 0.084(6) Uani 1 1 d . . . . .
C6G C 0.2107(13) 0.6526(7) 0.5975(7) 0.075(6) Uani 1 1 d D . . . .
C51 C 0.0541(12) 0.4764(11) 0.6234(7) 0.071(6) Uani 1 1 d . U . . .
N40 N 0.4397(12) 0.4290(11) 0.5839(7) 0.075(6) Uani 1 1 d . . . . .
O55 O 0.0615(13) 0.6020(11) 0.7626(8) 0.086(6) Uani 1 1 d D . . . .
H55 H 0.137923 0.602290 0.783136 0.129 Uiso 1 1 calc R U . . .
C53 C -0.0914(16) 0.5496(14) 0.5714(8) 0.098(8) Uani 1 1 d D U . . .
H53A H -0.083029 0.512870 0.538048 0.118 Uiso 0.36(11) 1 calc R U P . .
H53B H -0.181150 0.551458 0.586646 0.118 Uiso 0.36(11) 1 calc R U P . .
H53C H -0.067288 0.595658 0.553014 0.118 Uiso 0.36(11) 1 calc R U P . .
H53D H -0.137949 0.593787 0.580424 0.118 Uiso 0.64(11) 1 calc R U P . .
H53E H -0.039828 0.555199 0.531826 0.118 Uiso 0.64(11) 1 calc R U P . .
H53F H -0.153690 0.511000 0.565458 0.118 Uiso 0.64(11) 1 calc R U P . .
O10G O 0.2555(15) 0.6382(14) 0.8189(7) 0.113(9) Uani 1 1 d . U . . .
O70 O 0.1628(10) 0.8806(10) 0.5967(5) 0.067(6) Uani 1 1 d . . . . .
N34 N 0.3253(13) 0.4614(12) 0.5021(7) 0.077(6) Uani 1 1 d . . . . .
C39 C 0.3816(12) 0.4279(10) 0.6363(8) 0.066(6) Uani 1 1 d . U . . .
C71 C 0.0613(13) 0.9003(12) 0.7084(7) 0.077(7) Uani 1 1 d . . . . .
H71A H 0.009192 0.892054 0.669134 0.092 Uiso 1 1 calc R U . . .
H71B H 0.027641 0.943307 0.729631 0.092 Uiso 1 1 calc R U . . .
C9 C 0.1869(12) 0.9000(10) 0.8189(6) 0.061(6) Uani 1 1 d . . . . .
H9A H 0.132726 0.942838 0.820276 0.073 Uiso 1 1 calc R U . . .
H9B H 0.220982 0.892156 0.863003 0.073 Uiso 1 1 calc R U . . .
O7G O 0.1487(14) 0.6444(13) 0.5500(6) 0.091(7) Uani 1 1 d . . . . .
H7G H 0.173026 0.604187 0.530305 0.136 Uiso 1 1 calc R U . . .
C66 C 0.4026(9) 0.9133(9) 0.5833(5) 0.042(4) Uani 1 1 d . U . . .
H66A H 0.469984 0.950029 0.580312 0.050 Uiso 1 1 calc R U . . .
H66B H 0.345014 0.919270 0.545628 0.050 Uiso 1 1 calc R U . . .
C6 C 0.0009(16) 0.7474(12) 0.8254(10) 0.088(8) Uani 1 1 d D . . . .
C46 C 0.1237(12) 0.4604(11) 0.6704(8) 0.068(5) Uani 1 1 d . . . . .
C69 C 0.4614(14) 0.9960(11) 0.6932(8) 0.080(7) Uani 1 1 d . . . . .
H69A H 0.546339 0.981673 0.676591 0.120 Uiso 1 1 calc R U . . .
H69B H 0.470330 1.012816 0.737971 0.120 Uiso 1 1 calc R U . . .
H69C H 0.426467 1.034088 0.666049 0.120 Uiso 1 1 calc R U . . .
C11G C 0.4341(16) 0.6733(13) 0.8602(9) 0.101(8) Uani 1 1 d . . . . .
H11A H 0.400037 0.651292 0.899760 0.151 Uiso 1 1 calc R U . . .
H11B H 0.442102 0.724562 0.866794 0.151 Uiso 1 1 calc R U . . .
H11C H 0.519229 0.653278 0.850222 0.151 Uiso 1 1 calc R U . . .
C3G C 0.3282(14) 0.6634(8) 0.7048(8) 0.083(6) Uani 1 1 d D . . . .
O7 O -0.016(2) 0.6943(14) 0.8604(9) 0.116(8) Uani 1 1 d D . . . .
H7 H -0.048231 0.658795 0.836443 0.174 Uiso 1 1 calc R U . . .
C1G C 0.1921(18) 0.7052(10) 0.6339(7) 0.108(8) Uani 1 1 d D . . . .
H1G H 0.128744 0.741694 0.621073 0.129 Uiso 1 1 calc R U . . .
C73 C -0.1032(16) 0.7984(13) 0.6783(7) 0.097(8) Uani 1 1 d D U . . .
H73A H -0.162121 0.757728 0.678709 0.116 Uiso 0.66(11) 1 calc R U P . .
H73B H -0.153275 0.842225 0.673543 0.116 Uiso 0.66(11) 1 calc R U P . .
H73C H -0.042795 0.793871 0.641924 0.116 Uiso 0.66(11) 1 calc R U P . .
H73D H -0.076673 0.838155 0.650741 0.116 Uiso 0.34(11) 1 calc R U P . .
H73E H -0.085519 0.753658 0.655908 0.116 Uiso 0.34(11) 1 calc R U P . .
H73F H -0.195999 0.802011 0.687526 0.116 Uiso 0.34(11) 1 calc R U P . .
N8G N 0.3930(15) 0.6735(12) 0.7553(8) 0.097(8) Uani 1 1 d . . . . .
H8G H 0.476830 0.691711 0.751462 0.116 Uiso 1 1 calc R U . . .
C5G C 0.2880(12) 0.6060(9) 0.6177(6) 0.077(6) Uani 1 1 d D . . . .
H5G H 0.302551 0.564216 0.589932 0.092 Uiso 1 1 calc R U . . .
O74 O -0.1428(16) 0.7041(11) 0.7636(9) 0.101(7) Uani 1 1 d D . . . .
H74 H -0.203335 0.724836 0.738910 0.152 Uiso 1 1 calc R U . . .
C56 C 0.2030(12) 0.4888(13) 0.7742(7) 0.097(8) Uani 1 1 d D U . . .
H56A H 0.246930 0.443087 0.769322 0.116 Uiso 0.35(11) 1 calc R U P . .
H56B H 0.267512 0.526430 0.779436 0.116 Uiso 0.35(11) 1 calc R U P . .
H56C H 0.146958 0.487413 0.812568 0.116 Uiso 0.35(11) 1 calc R U P . .
H56D H 0.194004 0.528199 0.804895 0.116 Uiso 0.65(11) 1 calc R U P . .
H56E H 0.173421 0.444857 0.794782 0.116 Uiso 0.65(11) 1 calc R U P . .
H56F H 0.293976 0.483874 0.761649 0.116 Uiso 0.65(11) 1 calc R U P . .
C9G C 0.3508(14) 0.6604(13) 0.8093(8) 0.089(8) Uani 1 1 d . U . . .
C57 C 0.2264(16) 0.3156(13) 0.5546(11) 0.106(8) Uani 1 1 d . U . . .
H57A H 0.196190 0.310982 0.509675 0.160 Uiso 1 1 calc R U . . .
H57B H 0.157634 0.300759 0.584340 0.160 Uiso 1 1 calc R U . . .
H57C H 0.302664 0.285552 0.561036 0.160 Uiso 1 1 calc R U . . .
C52 C 0.0550(13) 0.4320(12) 0.5706(9) 0.079(7) Uani 1 1 d . . . . .
H52A H 0.029708 0.384184 0.584896 0.095 Uiso 1 1 calc R U . . .
H52B H -0.010583 0.448491 0.539393 0.095 Uiso 1 1 calc R U . . .
O68 O 0.3996(11) 0.8311(10) 0.8103(7) 0.066(5) Uani 1 1 d . . . . .
C8 C 0.1593(17) 0.7858(16) 0.8955(7) 0.130(11) Uani 1 1 d D U . . .
H8A H 0.223920 0.823829 0.896584 0.156 Uiso 0.35(15) 1 calc R U P . .
H8B H 0.100644 0.790867 0.932587 0.156 Uiso 0.35(15) 1 calc R U P . .
H8C H 0.202994 0.739794 0.897817 0.156 Uiso 0.35(15) 1 calc R U P . .
H8D H 0.127785 0.745831 0.921408 0.156 Uiso 0.65(15) 1 calc R U P . .
H8E H 0.251061 0.778793 0.885405 0.156 Uiso 0.65(15) 1 calc R U P . .
H8F H 0.148712 0.829865 0.920175 0.156 Uiso 0.65(15) 1 calc R U P . .
C2G C 0.2533(17) 0.7119(11) 0.6863(8) 0.123(10) Uani 1 1 d D . . . .
H2G H 0.242607 0.755016 0.712793 0.147 Uiso 1 1 calc R U . . .
C35 C 0.2059(14) 0.4755(12) 0.5093(9) 0.073(7) Uani 1 1 d . . . . .
C43 C 0.4361(18) 0.3620(15) 0.4982(10) 0.119(9) Uani 1 1 d . U . . .
H43A H 0.459243 0.320876 0.524846 0.178 Uiso 1 1 calc R U . . .
H43B H 0.514894 0.383892 0.480974 0.178 Uiso 1 1 calc R U . . .
H43C H 0.380858 0.346758 0.462182 0.178 Uiso 1 1 calc R U . . .

loop_
_atom_site_aniso_label
_atom_site_aniso_U_11
_atom_site_aniso_U_22
_atom_site_aniso_U_33
_atom_site_aniso_U_23
_atom_site_aniso_U_13
_atom_site_aniso_U_12
N24 0.025(6) 0.054(13) 0.054(7) -0.008(8) -0.003(6) 0.010(7)
C19 0.025(6) 0.027(12) 0.053(6) 0.004(6) -0.008(5) 0.003(6)
N20 0.024(5) 0.067(12) 0.056(7) 0.008(7) -0.001(5) -0.002(6)
C49 0.048(10) 0.12(3) 0.055(11) -0.010(12) 0.004(8) -0.010(12)
N10 0.048(9) 0.12(2) 0.052(9) -0.019(10) 0.000(7) -0.009(10)
C25 0.021(7) 0.068(15) 0.048(8) 0.003(8) 0.014(6) -0.001(7)
N12 0.026(6) 0.092(17) 0.052(7) -0.003(8) 0.002(5) 0.006(7)
N18 0.032(7) 0.102(19) 0.039(6) -0.008(8) -0.011(5) 0.009(8)
C50 0.035(8) 0.052(18) 0.090(12) 0.031(11) 0.011(7) 0.001(8)
N61 0.023(6) 0.066(15) 0.044(8) -0.009(8) -0.006(5) 0.009(7)
C3 0.051(9) 0.14(3) 0.046(9) -0.012(12) -0.001(8) -0.016(11)
O65 0.030(6) 0.121(19) 0.061(8) 0.010(9) 0.001(5) 0.015(7)
C62 0.037(8) 0.11(2) 0.047(9) 0.013(10) -0.003(7) 0.022(10)
N16 0.032(7) 0.070(16) 0.063(8) -0.008(9) 0.001(6) 0.006(8)
C45 0.062(11) 0.092(18) 0.091(12) 0.032(11) -0.001(9) 0.023(11)
C64 0.018(6) 0.063(13) 0.036(7) -0.001(7) 0.000(5) 0.006(7)
C47 0.041(9) 0.110(17) 0.086(11) 0.012(10) 0.005(9) 0.004(9)
O58 0.027(7) 0.15(3) 0.091(11) 0.002(12) 0.003(7) 0.005(9)
N22 0.020(6) 0.086(16) 0.034(7) -0.010(8) 0.000(5) 0.010(7)
C2 0.060(10) 0.058(19) 0.061(10) -0.019(10) 0.006(8) 0.007(9)
N28 0.050(8) 0.053(15) 0.078(11) -0.002(10) -0.004(8) 0.006(9)
O63 0.063(8) 0.089(17) 0.047(7) -0.001(8) -0.004(6) 0.016(8)
C1 0.092(13) 0.12(3) 0.055(11) -0.020(13) 0.002(10) -0.011(14)
C17 0.024(7) 0.10(2) 0.055(9) -0.013(10) 0.003(6) 0.003(8)
C11 0.046(8) 0.077(17) 0.047(9) -0.022(10) 0.000(7) 0.017(9)
N38 0.043(9) 0.10(2) 0.086(11) 0.027(11) 0.025(8) 0.007(9)
N36 0.050(10) 0.14(3) 0.128(15) 0.031(16) 0.011(10) -0.015(13)
C4 0.053(9) 0.08(2) 0.065(11) -0.005(11) 0.007(8) 0.004(10)
C31 0.036(9) 0.05(2) 0.052(9) 0.005(9) -0.003(7) -0.004(9)
O54 0.056(9) 0.11(2) 0.108(12) 0.005(12) -0.002(9) 0.014(11)
N30 0.041(8) 0.056(19) 0.064(9) 0.008(10) -0.002(6) 0.006(9)
C27 0.032(8) 0.092(17) 0.061(11) 0.008(11) 0.003(7) -0.001(9)
C60 0.039(8) 0.071(15) 0.035(7) 0.003(8) -0.009(6) 0.012(8)
N14 0.038(7) 0.046(15) 0.062(8) 0.002(8) -0.006(7) 0.006(7)
N26 0.028(6) 0.075(14) 0.054(8) -0.005(7) 0.002(5) 0.001(7)
C4G 0.084(11) 0.083(19) 0.078(10) 0.002(10) -0.001(8) 0.011(11)
C67 0.050(10) 0.08(2) 0.056(11) 0.000(11) 0.003(8) 0.004(10)
C15 0.029(8) 0.08(2) 0.072(10) -0.012(10) -0.010(7) -0.002(9)
C33 0.065(10) 0.11(2) 0.046(9) -0.012(10) 0.000(8) -0.027(12)
C21 0.029(6) 0.057(14) 0.050(8) 0.005(7) -0.004(5) 0.004(7)
C29 0.044(9) 0.078(16) 0.077(11) -0.012(11) 0.006(8) -0.001(9)
O32 0.034(7) 0.12(2) 0.074(9) -0.009(10) -0.013(7) -0.007(8)
C5 0.075(13) 0.12(3) 0.052(10) 0.020(12) -0.008(9) 0.011(13)
C23 0.031(7) 0.060(14) 0.048(8) -0.003(9) -0.008(6) 0.018(7)
C48 0.046(9) 0.104(18) 0.066(11) 0.019(11) 0.007(9) 0.008(9)
O44 0.050(8) 0.11(2) 0.092(10) 0.013(10) -0.008(7) 0.025(9)
C41 0.046(9) 0.059(16) 0.134(15) 0.009(14) 0.014(10) 0.013(10)
C13 0.020(7) 0.093(18) 0.051(7) -0.019(9) 0.013(7) -0.014(8)
C37 0.074(13) 0.09(2) 0.124(17) -0.020(15) 0.030(12) -0.018(13)
C42 0.054(10) 0.06(2) 0.096(13) -0.026(13) 0.024(10) -0.011(10)
C72 0.064(10) 0.078(17) 0.077(10) -0.022(11) -0.010(8) 0.006(9)
O59 0.077(10) 0.10(2) 0.074(10) 0.025(10) -0.007(8) 0.001(10)
C6G 0.071(10) 0.065(18) 0.089(12) 0.003(9) -0.007(9) 0.010(9)
C51 0.033(8) 0.11(2) 0.072(11) 0.011(12) 0.012(8) 0.009(10)
N40 0.046(8) 0.09(2) 0.086(11) 0.022(11) 0.002(8) -0.011(9)
O55 0.056(8) 0.11(2) 0.093(12) 0.014(12) 0.016(8) 0.011(10)
C53 0.088(12) 0.11(3) 0.092(12) 0.033(13) 0.010(9) 0.030(13)
O10G 0.069(9) 0.18(3) 0.086(11) 0.004(13) -0.014(9) -0.017(11)
O70 0.037(6) 0.119(19) 0.045(7) -0.006(8) 0.002(6) -0.009(8)
N34 0.058(10) 0.11(2) 0.065(9) -0.016(11) 0.003(8) -0.020(11)
C39 0.033(9) 0.09(2) 0.079(11) 0.028(10) -0.001(8) 0.000(9)
C71 0.046(9) 0.13(2) 0.052(9) 0.012(12) -0.003(7) 0.002(11)
C9 0.048(9) 0.09(2) 0.047(9) -0.003(10) -0.004(7) -0.001(9)
O7G 0.088(11) 0.13(2) 0.054(9) -0.009(10) 0.000(8) 0.003(11)
C66 0.015(6) 0.062(14) 0.049(7) 0.011(8) 0.007(5) 0.007(7)
C6 0.068(12) 0.08(3) 0.120(18) 0.005(16) -0.009(12) -0.008(12)
C46 0.039(8) 0.076(16) 0.088(11) 0.027(9) 0.003(8) 0.008(8)
C69 0.061(10) 0.08(2) 0.099(13) -0.044(13) -0.008(9) 0.007(11)
C11G 0.082(12) 0.10(3) 0.118(15) -0.033(15) -0.023(12) 0.005(13)
C3G 0.074(11) 0.09(2) 0.082(12) -0.008(10) -0.002(10) 0.007(10)
O7 0.17(2) 0.08(3) 0.098(13) 0.017(14) -0.002(14) -0.001(17)
C1G 0.146(18) 0.09(2) 0.089(12) -0.012(12) -0.031(11) 0.044(15)
C73 0.073(12) 0.12(3) 0.099(14) 0.016(14) -0.030(10) 0.012(13)
N8G 0.074(11) 0.12(3) 0.101(13) 0.039(13) -0.010(11) -0.002(11)
C5G 0.076(11) 0.072(18) 0.083(10) -0.003(10) -0.002(8) 0.014(10)
O74 0.084(12) 0.08(2) 0.138(16) -0.021(14) -0.019(11) 0.002(11)
C56 0.029(8) 0.16(3) 0.103(13) 0.053(14) 0.022(8) 0.031(10)
C9G 0.047(9) 0.15(3) 0.074(11) -0.020(13) -0.007(9) 0.000(10)
C57 0.067(11) 0.06(2) 0.19(2) 0.000(18) 0.033(13) -0.020(12)
C52 0.048(9) 0.06(2) 0.132(16) 0.015(14) 0.008(10) 0.015(10)
O68 0.054(8) 0.071(18) 0.074(9) -0.012(10) 0.008(7) -0.009(8)
C8 0.079(13) 0.23(4) 0.084(14) 0.019(16) 0.034(11) 0.022(16)
C2G 0.145(19) 0.12(3) 0.100(14) -0.014(13) -0.044(13) 0.047(16)
C35 0.032(10) 0.07(2) 0.124(16) 0.029(14) -0.006(10) -0.010(10)
C43 0.091(14) 0.11(3) 0.158(19) -0.033(18) 0.025(14) -0.034(14)

loop_
_atom_type_symbol
_atom_type_description
_atom_type_scat_dispersion_real
_atom_type_scat_dispersion_imag
_atom_type_scat_source
C C 0.0000 0.0000 'International Tables Vol C Tables 4.2.6.8 and 6.1.1.4'
H H 0.0000 0.0000 'International Tables Vol C Tables 4.2.6.8 and 6.1.1.4'
N N 0.0000 0.0000 'International Tables Vol C Tables 4.2.6.8 and 6.1.1.4'
O O 0.0000 0.0000 'International Tables Vol C Tables 4.2.6.8 and 6.1.1.4'

loop_
_geom_angle_atom_site_label_1
_geom_angle_atom_site_label_2
_geom_angle_atom_site_label_3
_geom_angle
_geom_angle_site_symmetry_1
_geom_angle_site_symmetry_3
_geom_angle_publ_flag
C31 N24 C25 107.4(17) . . ?
C31 N24 C23 125.4(14) . . ?
C23 N24 C25 122.3(12) . . ?
N20 C19 H19 110.7 . . ?
N20 C19 C64 103.2(11) . . ?
N18 C19 H19 110.7 . . ?
N18 C19 N20 114.0(10) . . ?
N18 C19 C64 107.3(14) . . ?
C64 C19 H19 110.7 . . ?
C19 N20 C66 123.6(14) . . ?
C21 N20 C19 111.7(14) . . ?
C21 N20 C66 122.3(12) . . ?
O54 C49 C50 117.7(16) . . ?
C48 C49 C50 121.6(18) . . ?
C48 C49 O54 120.7(17) . . ?
C67 N10 C11 109.4(13) . . ?
C67 N10 C9 124.2(19) . . ?
C9 N10 C11 119.5(14) . . ?
N24 C25 H25 110.1 . . ?
N24 C25 N26 111.7(13) . . ?
N24 C25 C29 105.8(12) . . ?
N26 C25 H25 110.1 . . ?
N26 C25 C29 108.8(14) . . ?
C29 C25 H25 110.1 . . ?
C13 N12 C11 111.8(12) . . ?
C13 N12 C71 123.8(13) . . ?
C71 N12 C11 123.3(13) . . ?
C62 N18 C19 108.4(13) . . ?
C17 N18 C19 130.1(19) . . ?
C17 N18 C62 120.0(14) . . ?
C49 C50 C51 117.0(15) . . ?
C49 C50 C53 121.6(18) . . ?
C51 C50 C53 121.3(19) . . ?
C62 N61 C64 113.5(16) . . ?
C62 N61 C60 122.8(14) . . ?
C60 N61 C64 122.6(11) . . ?
C2 C3 C4 118.5(19) . . ?
C2 C3 C71 120.2(15) . . ?
C4 C3 C71 121.2(18) . . ?
N61 C62 N18 108.9(14) . . ?
O63 C62 N18 124.9(17) . . ?
O63 C62 N61 126(2) . . ?
C17 N16 C15 125.9(14) . . ?
C67 N16 C17 120.5(15) . . ?
C67 N16 C15 109.6(14) . . ?
H45A C45 H45B 107.7 . . ?
N38 C45 H45A 108.8 . . ?
N38 C45 H45B 108.8 . . ?
N38 C45 C46 113.6(16) . . ?
C46 C45 H45A 108.8 . . ?
C46 C45 H45B 108.8 . . ?
C19 C64 H64 111.9 . . ?
N61 C64 C19 101.6(10) . . ?
N61 C64 H64 111.9 . . ?
N61 C64 N22 115.1(13) . . ?
N22 C64 C19 103.6(10) . . ?
N22 C64 H64 111.9 . . ?
C48 C47 C46 117.0(15) . . ?
C48 C47 C56 118.8(19) . . ?
C46 C47 C56 124.2(19) . . ?
C21 N22 C64 111.7(14) . . ?
C21 N22 C23 122.3(11) . . ?
C23 N22 C64 121.1(10) . . ?
C3 C2 C1 120.2(15) . . ?
C3 C2 C73 122.9(19) . . ?
C1 C2 C73 116.8(18) . . ?
C27 N28 C29 111.2(19) . . ?
C27 N28 C41 122.3(18) . . ?
C41 N28 C29 123.9(19) . . ?
C6 C1 C2 119.9(19) . . ?
C6 C1 O74 121(2) . . ?
O74 C1 C2 118.5(18) . . ?
N18 C17 N16 116.3(12) . . ?
N18 C17 H17A 108.2 . . ?
N18 C17 H17B 108.2 . . ?
N16 C17 H17A 108.2 . . ?
N16 C17 H17B 108.2 . . ?
H17A C17 H17B 107.4 . . ?
N10 C11 N12 109.1(16) . . ?
N10 C11 C15 105.2(13) . . ?
N10 C11 C72 115.3(13) . . ?
N12 C11 C15 101.6(11) . . ?
N12 C11 C72 110.9(13) . . ?
C72 C11 C15 113.8(16) . . ?
C45 N38 C37 120.9(15) . . ?
C39 N38 C45 122.4(19) . . ?
C39 N38 C37 113.8(15) . . ?
C52 N36 C37 118.5(19) . . ?
C35 N36 C37 114.2(16) . . ?
C35 N36 C52 122(2) . . ?
C3 C4 C9 117.2(19) . . ?
C5 C4 C3 120.2(18) . . ?
C5 C4 C9 122.4(15) . . ?
N30 C31 N24 110.4(15) . . ?
N30 C31 O32 126.1(18) . . ?
O32 C31 N24 123(2) . . ?
C49 O54 H54 109.5 . . ?
C31 N30 C33 123.2(15) . . ?
C31 N30 C29 114.6(18) . . ?
C29 N30 C33 120(2) . . ?
N28 C27 N26 111.9(16) . . ?
O59 C27 N28 125(2) . . ?
O59 C27 N26 124(2) . . ?
N61 C60 H60A 108.7 . . ?
N61 C60 H60B 108.7 . . ?
N61 C60 N26 114.3(12) . . ?
H60A C60 H60B 107.6 . . ?
N26 C60 H60A 108.7 . . ?
N26 C60 H60B 108.7 . . ?
C15 N14 C13 109.1(12) . . ?
C66 N14 C15 128.8(11) . . ?
C66 N14 C13 119.6(13) . . ?
C27 N26 C25 105.4(15) . . ?
C27 N26 C60 123.2(14) . . ?
C60 N26 C25 125.3(15) . . ?
C3G C4G H4G 121.9 . . ?
C3G C4G C5G 116.2(16) . . ?
C5G C4G H4G 121.9 . . ?
N10 C67 N16 111.8(18) . . ?
O68 C67 N10 123.3(16) . . ?
O68 C67 N16 124.9(17) . . ?
N16 C15 C11 100.6(13) . . ?
N16 C15 C69 110.9(13) . . ?
C11 C15 C69 115.1(15) . . ?
N14 C15 N16 113.8(16) . . ?
N14 C15 C11 103.5(10) . . ?
N14 C15 C69 112.4(15) . . ?
N30 C33 H33A 108.6 . . ?
N30 C33 H33B 108.6 . . ?
H33A C33 H33B 107.6 . . ?
N34 C33 N30 114.7(13) . . ?
N34 C33 H33A 108.6 . . ?
N34 C33 H33B 108.6 . . ?
O65 C21 N20 126.3(16) . . ?
O65 C21 N22 124.5(16) . . ?
N22 C21 N20 109.2(11) . . ?
C25 C29 H29 112.2 . . ?
N28 C29 C25 102.2(14) . . ?
N28 C29 H29 112.2 . . ?
N30 C29 C25 101.0(16) . . ?
N30 C29 N28 116.1(13) . . ?
N30 C29 H29 112.2 . . ?
C4 C5 C8 119(2) . . ?
C6 C5 C4 116.6(15) . . ?
C6 C5 C8 124(2) . . ?
N24 C23 N22 113.4(13) . . ?
N24 C23 H23A 108.9 . . ?
N24 C23 H23B 108.9 . . ?
N22 C23 H23A 108.9 . . ?
N22 C23 H23B 108.9 . . ?
H23A C23 H23B 107.7 . . ?
C49 C48 C47 122.3(18) . . ?
O55 C48 C49 114.9(18) . . ?
O55 C48 C47 122.6(17) . . ?
N28 C41 H41A 108.7 . . ?
N28 C41 H41B 108.7 . . ?
N28 C41 N40 114.1(15) . . ?
H41A C41 H41B 107.6 . . ?
N40 C41 H41A 108.7 . . ?
N40 C41 H41B 108.7 . . ?
N12 C13 N14 109.0(12) . . ?
O70 C13 N12 124.9(12) . . ?
O70 C13 N14 126.1(13) . . ?
N38 C37 N36 112.3(19) . . ?
N38 C37 C42 102.3(16) . . ?
N38 C37 C57 115(2) . . ?
N36 C37 C42 102.0(19) . . ?
C57 C37 N36 109(2) . . ?
C57 C37 C42 115.7(17) . . ?
N40 C42 C37 100.9(15) . . ?
N40 C42 N34 114.0(19) . . ?
N40 C42 C43 111.0(18) . . ?
N34 C42 C37 100.9(16) . . ?
N34 C42 C43 113.1(19) . . ?
C43 C42 C37 116(2) . . ?
C11 C72 H72A 109.5 . . ?
C11 C72 H72B 109.5 . . ?
C11 C72 H72C 109.5 . . ?
H72A C72 H72B 109.5 . . ?
H72A C72 H72C 109.5 . . ?
H72B C72 H72C 109.5 . . ?
O7G C6G C1G 120.9(15) . . ?
O7G C6G C5G 121.8(16) . . ?
C1G C6G C5G 116.9(16) . . ?
C50 C51 C52 120.1(15) . . ?
C46 C51 C50 122.1(18) . . ?
C46 C51 C52 117.7(18) . . ?
C42 N40 C41 127.9(15) . . ?
C39 N40 C41 117.1(16) . . ?
C39 N40 C42 114.4(13) . . ?
C48 O55 H55 109.5 . . ?
C50 C53 H53A 109.5 . . ?
C50 C53 H53B 109.5 . . ?
C50 C53 H53C 109.5 . . ?
H53A C53 H53B 109.5 . . ?
H53A C53 H53C 109.5 . . ?
H53B C53 H53C 109.5 . . ?
H53D C53 H53E 109.5 . . ?
H53D C53 H53F 109.5 . . ?
H53E C53 H53F 109.5 . . ?
C42 N34 C33 127.7(16) . . ?
C35 N34 C33 115(2) . . ?
C35 N34 C42 117.3(18) . . ?
N38 C39 N40 107.6(17) . . ?
O44 C39 N38 126.1(17) . . ?
O44 C39 N40 126.1(16) . . ?
N12 C71 C3 114.5(15) . . ?
N12 C71 H71A 108.6 . . ?
N12 C71 H71B 108.6 . . ?
C3 C71 H71A 108.6 . . ?
C3 C71 H71B 108.6 . . ?
H71A C71 H71B 107.6 . . ?
N10 C9 C4 115.1(14) . . ?
N10 C9 H9A 108.5 . . ?
N10 C9 H9B 108.5 . . ?
C4 C9 H9A 108.5 . . ?
C4 C9 H9B 108.5 . . ?
H9A C9 H9B 107.5 . . ?
C6G O7G H7G 109.5 . . ?
N20 C66 H66A 108.2 . . ?
N20 C66 H66B 108.2 . . ?
N14 C66 N20 116.3(13) . . ?
N14 C66 H66A 108.2 . . ?
N14 C66 H66B 108.2 . . ?
H66A C66 H66B 107.4 . . ?
C1 C6 C5 124(2) . . ?
C1 C6 O7 117(2) . . ?
O7 C6 C5 118(2) . . ?
C47 C46 C45 119.8(16) . . ?
C51 C46 C45 120.2(19) . . ?
C51 C46 C47 120.0(18) . . ?
C15 C69 H69A 109.5 . . ?
C15 C69 H69B 109.5 . . ?
C15 C69 H69C 109.5 . . ?
H69A C69 H69B 109.5 . . ?
H69A C69 H69C 109.5 . . ?
H69B C69 H69C 109.5 . . ?
H11A C11G H11B 109.5 . . ?
H11A C11G H11C 109.5 . . ?
H11B C11G H11C 109.5 . . ?
C9G C11G H11A 109.5 . . ?
C9G C11G H11B 109.5 . . ?
C9G C11G H11C 109.5 . . ?
N8G C3G C4G 120.0(15) . . ?
N8G C3G C2G 118.1(16) . . ?
C2G C3G C4G 121.6(17) . . ?
C6 O7 H7 109.5 . . ?
C6G C1G H1G 119.6 . . ?
C6G C1G C2G 120.8(17) . . ?
C2G C1G H1G 119.6 . . ?
C2 C73 H73A 109.5 . . ?
C2 C73 H73B 109.5 . . ?
C2 C73 H73C 109.5 . . ?
H73A C73 H73B 109.5 . . ?
H73A C73 H73C 109.5 . . ?
H73B C73 H73C 109.5 . . ?
H73D C73 H73E 109.5 . . ?
H73D C73 H73F 109.5 . . ?
H73E C73 H73F 109.5 . . ?
C3G N8G H8G 118.8 . . ?
C9G N8G C3G 122.3(17) . . ?
C9G N8G H8G 118.8 . . ?
C4G C5G H5G 117.7 . . ?
C6G C5G C4G 124.5(16) . . ?
C6G C5G H5G 117.7 . . ?
C1 O74 H74 109.5 . . ?
C47 C56 H56A 109.5 . . ?
C47 C56 H56B 109.5 . . ?
C47 C56 H56C 109.5 . . ?
H56A C56 H56B 109.5 . . ?
H56A C56 H56C 109.5 . . ?
H56B C56 H56C 109.5 . . ?
H56D C56 H56E 109.5 . . ?
H56D C56 H56F 109.5 . . ?
H56E C56 H56F 109.5 . . ?
O10G C9G C11G 119.6(18) . . ?
O10G C9G N8G 124.6(17) . . ?
N8G C9G C11G 115.7(17) . . ?
C37 C57 H57A 109.5 . . ?
C37 C57 H57B 109.5 . . ?
C37 C57 H57C 109.5 . . ?
H57A C57 H57B 109.5 . . ?
H57A C57 H57C 109.5 . . ?
H57B C57 H57C 109.5 . . ?
N36 C52 C51 114.5(17) . . ?
N36 C52 H52A 108.6 . . ?
N36 C52 H52B 108.6 . . ?
C51 C52 H52A 108.6 . . ?
C51 C52 H52B 108.6 . . ?
H52A C52 H52B 107.6 . . ?
C5 C8 H8A 109.5 . . ?
C5 C8 H8B 109.5 . . ?
C5 C8 H8C 109.5 . . ?
H8A C8 H8B 109.5 . . ?
H8A C8 H8C 109.5 . . ?
H8B C8 H8C 109.5 . . ?
H8D C8 H8E 109.5 . . ?
H8D C8 H8F 109.5 . . ?
H8E C8 H8F 109.5 . . ?
C3G C2G C1G 119.8(18) . . ?
C3G C2G H2G 120.1 . . ?
C1G C2G H2G 120.1 . . ?
O58 C35 N36 125.9(18) . . ?
O58 C35 N34 129(2) . . ?
N36 C35 N34 105(2) . . ?
C42 C43 H43A 109.5 . . ?
C42 C43 H43B 109.5 . . ?
C42 C43 H43C 109.5 . . ?
H43A C43 H43B 109.5 . . ?
H43A C43 H43C 109.5 . . ?
H43B C43 H43C 109.5 . . ?

loop_
_geom_bond_atom_site_label_1
_geom_bond_atom_site_label_2
_geom_bond_distance
_geom_bond_site_symmetry_2
_geom_bond_publ_flag
N24 C25 1.45(2) . ?
N24 C31 1.40(2) . ?
N24 C23 1.41(2) . ?
C19 H19 1.1180 . ?
C19 N20 1.451(16) . ?
C19 N18 1.444(18) . ?
C19 C64 1.55(2) . ?
N20 C21 1.38(2) . ?
N20 C66 1.46(2) . ?
C49 C50 1.41(2) . ?
C49 O54 1.40(2) . ?
C49 C48 1.38(2) . ?
N10 C11 1.45(2) . ?
N10 C67 1.34(3) . ?
N10 C9 1.436(19) . ?
C25 H25 1.1180 . ?
C25 N26 1.464(18) . ?
C25 C29 1.52(3) . ?
N12 C11 1.47(2) . ?
N12 C13 1.332(18) . ?
N12 C71 1.46(2) . ?
N18 C62 1.42(3) . ?
N18 C17 1.36(2) . ?
C50 C51 1.44(3) . ?
C50 C53 1.518(18) . ?
N61 C62 1.378(19) . ?
N61 C64 1.45(2) . ?
N61 C60 1.40(2) . ?
C3 C2 1.38(3) . ?
C3 C4 1.46(2) . ?
C3 C71 1.47(3) . ?
O65 C21 1.246(17) . ?
C62 O63 1.22(2) . ?
N16 C17 1.457(19) . ?
N16 C67 1.39(2) . ?
N16 C15 1.49(2) . ?
C45 H45A 1.1020 . ?
C45 H45B 1.1020 . ?
C45 N38 1.42(2) . ?
C45 C46 1.51(3) . ?
C64 H64 1.1180 . ?
C64 N22 1.451(16) . ?
C47 C48 1.42(3) . ?
C47 C46 1.45(3) . ?
C47 C56 1.530(18) . ?
O58 C35 1.21(3) . ?
N22 C21 1.36(2) . ?
N22 C23 1.42(2) . ?
C2 C1 1.45(3) . ?
C2 C73 1.538(17) . ?
N28 C27 1.37(2) . ?
N28 C29 1.46(2) . ?
N28 C41 1.38(3) . ?
C1 C6 1.31(3) . ?
C1 O74 1.42(2) . ?
C17 H17A 1.1020 . ?
C17 H17B 1.1020 . ?
C11 C15 1.559(19) . ?
C11 C72 1.53(3) . ?
N38 C37 1.47(3) . ?
N38 C39 1.32(2) . ?
N36 C37 1.53(3) . ?
N36 C52 1.44(2) . ?
N36 C35 1.33(3) . ?
C4 C5 1.43(3) . ?
C4 C9 1.56(3) . ?
C31 N30 1.27(2) . ?
C31 O32 1.28(2) . ?
O54 H54 1.0030 . ?
N30 C33 1.51(3) . ?
N30 C29 1.45(2) . ?
C27 N26 1.41(3) . ?
C27 O59 1.27(2) . ?
C60 H60A 1.1020 . ?
C60 H60B 1.1020 . ?
C60 N26 1.41(2) . ?
N14 C15 1.43(2) . ?
N14 C13 1.431(18) . ?
N14 C66 1.419(17) . ?
C4G H4G 1.1030 . ?
C4G C3G 1.408(8) . ?
C4G C5G 1.408(8) . ?
C67 O68 1.25(2) . ?
C15 C69 1.56(3) . ?
C33 H33A 1.1020 . ?
C33 H33B 1.1020 . ?
C33 N34 1.48(3) . ?
C29 H29 1.1180 . ?
C5 C6 1.42(3) . ?
C5 C8 1.498(18) . ?
C23 H23A 1.1020 . ?
C23 H23B 1.1020 . ?
C48 O55 1.38(2) . ?
O44 C39 1.21(2) . ?
C41 H41A 1.1020 . ?
C41 H41B 1.1020 . ?
C41 N40 1.53(2) . ?
C13 O70 1.242(18) . ?
C37 C42 1.59(3) . ?
C37 C57 1.53(3) . ?
C42 N40 1.43(2) . ?
C42 N34 1.43(3) . ?
C42 C43 1.52(3) . ?
C72 H72A 1.0970 . ?
C72 H72B 1.0970 . ?
C72 H72C 1.0970 . ?
C6G O7G 1.32(2) . ?
C6G C1G 1.408(8) . ?
C6G C5G 1.408(8) . ?
C51 C46 1.39(2) . ?
C51 C52 1.54(3) . ?
N40 C39 1.38(2) . ?
O55 H55 1.0030 . ?
C53 H53A 1.0970 . ?
C53 H53B 1.0970 . ?
C53 H53C 1.0970 . ?
C53 H53D 1.0970 . ?
C53 H53E 1.0970 . ?
C53 H53F 1.0970 . ?
O10G C9G 1.22(3) . ?
N34 C35 1.42(2) . ?
C71 H71A 1.1020 . ?
C71 H71B 1.1020 . ?
C9 H9A 1.1020 . ?
C9 H9B 1.1020 . ?
O7G H7G 1.0030 . ?
C66 H66A 1.1020 . ?
C66 H66B 1.1020 . ?
C6 O7 1.40(2) . ?
C69 H69A 1.0970 . ?
C69 H69B 1.0970 . ?
C69 H69C 1.0970 . ?
C11G H11A 1.0970 . ?
C11G H11B 1.0970 . ?
C11G H11C 1.0970 . ?
C11G C9G 1.54(2) . ?
C3G N8G 1.40(2) . ?
C3G C2G 1.408(8) . ?
O7 H7 1.0030 . ?
C1G H1G 1.1030 . ?
C1G C2G 1.408(8) . ?
C73 H73A 1.0970 . ?
C73 H73B 1.0970 . ?
C73 H73C 1.0970 . ?
C73 H73D 1.0970 . ?
C73 H73E 1.0970 . ?
C73 H73F 1.0970 . ?
N8G H8G 1.0470 . ?
N8G C9G 1.37(2) . ?
C5G H5G 1.1030 . ?
O74 H74 1.0030 . ?
C56 H56A 1.0970 . ?
C56 H56B 1.0970 . ?
C56 H56C 1.0970 . ?
C56 H56D 1.0970 . ?
C56 H56E 1.0970 . ?
C56 H56F 1.0970 . ?
C57 H57A 1.0970 . ?
C57 H57B 1.0970 . ?
C57 H57C 1.0970 . ?
C52 H52A 1.1020 . ?
C52 H52B 1.1020 . ?
C8 H8A 1.0970 . ?
C8 H8B 1.0970 . ?
C8 H8C 1.0970 . ?
C8 H8D 1.0970 . ?
C8 H8E 1.0970 . ?
C8 H8F 1.0970 . ?
C2G H2G 1.1030 . ?
C43 H43A 1.0970 . ?
C43 H43B 1.0970 . ?
C43 H43C 1.0970 . ?

loop_
_geom_torsion_atom_site_label_1
_geom_torsion_atom_site_label_2
_geom_torsion_atom_site_label_3
_geom_torsion_atom_site_label_4
_geom_torsion
_geom_torsion_site_symmetry_1
_geom_torsion_site_symmetry_2
_geom_torsion_site_symmetry_3
_geom_torsion_site_symmetry_4
_geom_torsion_publ_flag
N24 C25 N26 C27 121.4(14) . . . . ?
N24 C25 N26 C60 -85.6(18) . . . . ?
N24 C25 C29 N28 -121.7(12) . . . . ?
N24 C25 C29 N30 -1.7(14) . . . . ?
N24 C31 N30 C33 -172.1(12) . . . . ?
N24 C31 N30 C29 -9.3(18) . . . . ?
C19 N20 C21 O65 -175.6(14) . . . . ?
C19 N20 C21 N22 4.1(17) . . . . ?
C19 N20 C66 N14 -83.1(16) . . . . ?
C19 N18 C62 N61 -4.2(17) . . . . ?
C19 N18 C62 O63 167.8(16) . . . . ?
C19 N18 C17 N16 75(2) . . . . ?
C19 C64 N22 C21 7.5(15) . . . . ?
C19 C64 N22 C23 163.4(15) . . . . ?
N20 C19 N18 C62 118.5(15) . . . . ?
N20 C19 N18 C17 -76(2) . . . . ?
N20 C19 C64 N61 -124.4(11) . . . . ?
N20 C19 C64 N22 -4.7(14) . . . . ?
C49 C50 C51 C46 -1(2) . . . . ?
C49 C50 C51 C52 -177.7(15) . . . . ?
N10 C11 C15 N16 17.7(17) . . . . ?
N10 C11 C15 N14 135.5(16) . . . . ?
N10 C11 C15 C69 -101.5(18) . . . . ?
C25 N24 C31 N30 7.5(16) . . . . ?
C25 N24 C31 O32 -170.6(13) . . . . ?
C25 N24 C23 N22 -84.9(15) . . . . ?
N12 C11 C15 N16 -96.0(15) . . . . ?
N12 C11 C15 N14 21.8(18) . . . . ?
N12 C11 C15 C69 144.8(16) . . . . ?
N18 C19 N20 C21 -115.4(16) . . . . ?
N18 C19 N20 C66 81.7(19) . . . . ?
N18 C19 C64 N61 -3.7(12) . . . . ?
N18 C19 C64 N22 116.0(11) . . . . ?
C50 C49 C48 C47 -4(3) . . . . ?
C50 C49 C48 O55 -179.3(16) . . . . ?
C50 C51 C46 C45 -179.7(16) . . . . ?
C50 C51 C46 C47 1(2) . . . . ?
C50 C51 C52 N36 112.5(19) . . . . ?
N61 C64 N22 C21 117.5(15) . . . . ?
N61 C64 N22 C23 -86.6(17) . . . . ?
N61 C60 N26 C25 85.1(17) . . . . ?
N61 C60 N26 C27 -126.4(16) . . . . ?
C3 C2 C1 C6 5(3) . . . . ?
C3 C2 C1 O74 175.9(17) . . . . ?
C3 C4 C5 C6 -7(3) . . . . ?
C3 C4 C5 C8 178.7(16) . . . . ?
C3 C4 C9 N10 -64(2) . . . . ?
C62 N18 C17 N16 -120.8(17) . . . . ?
C62 N61 C64 C19 1.2(14) . . . . ?
C62 N61 C64 N22 -110.0(14) . . . . ?
C62 N61 C60 N26 114.2(15) . . . . ?
C45 N38 C37 N36 55(3) . . . . ?
C45 N38 C37 C42 163(2) . . . . ?
C45 N38 C37 C57 -71(3) . . . . ?
C45 N38 C39 O44 16(3) . . . . ?
C45 N38 C39 N40 -168.0(18) . . . . ?
C64 C19 N20 C21 0.7(15) . . . . ?
C64 C19 N20 C66 -162.3(12) . . . . ?
C64 C19 N18 C62 4.9(15) . . . . ?
C64 C19 N18 C17 170.4(13) . . . . ?
C64 N61 C62 N18 1.8(17) . . . . ?
C64 N61 C62 O63 -170.1(17) . . . . ?
C64 N61 C60 N26 -78.3(18) . . . . ?
C64 N22 C21 N20 -7.5(17) . . . . ?
C64 N22 C21 O65 172.2(14) . . . . ?
C64 N22 C23 N24 86.8(16) . . . . ?
C2 C3 C4 C5 3(3) . . . . ?
C2 C3 C4 C9 -171.5(16) . . . . ?
C2 C3 C71 N12 -129.1(17) . . . . ?
C2 C1 C6 C5 -10(3) . . . . ?
C2 C1 C6 O7 -177(2) . . . . ?
N28 C27 N26 C25 -6.9(15) . . . . ?
N28 C27 N26 C60 -160.6(13) . . . . ?
N28 C41 N40 C42 80(3) . . . . ?
N28 C41 N40 C39 -91(2) . . . . ?
C17 N18 C62 N61 -171.5(13) . . . . ?
C17 N18 C62 O63 0(2) . . . . ?
C17 N16 C67 N10 162.5(16) . . . . ?
C17 N16 C67 O68 -17(3) . . . . ?
C17 N16 C15 C11 -170.7(14) . . . . ?
C17 N16 C15 N14 79.3(19) . . . . ?
C17 N16 C15 C69 -48(2) . . . . ?
C11 N10 C67 N16 9(2) . . . . ?
C11 N10 C67 O68 -172.0(19) . . . . ?
C11 N10 C9 C4 82(2) . . . . ?
C11 N12 C13 N14 6(2) . . . . ?
C11 N12 C13 O70 -173(2) . . . . ?
C11 N12 C71 C3 -81(3) . . . . ?
N38 C45 C46 C47 -112.9(19) . . . . ?
N38 C45 C46 C51 68(2) . . . . ?
N38 C37 C42 N40 4(2) . . . . ?
N38 C37 C42 N34 -114(2) . . . . ?
N38 C37 C42 C43 124(2) . . . . ?
N36 C37 C42 N40 120(2) . . . . ?
N36 C37 C42 N34 3(2) . . . . ?
N36 C37 C42 C43 -120(2) . . . . ?
C4 C3 C2 C1 -2(3) . . . . ?
C4 C3 C2 C73 -177.3(16) . . . . ?
C4 C3 C71 N12 55(2) . . . . ?
C4 C5 C6 C1 11(3) . . . . ?
C4 C5 C6 O7 178(2) . . . . ?
C31 N24 C25 N26 -121.4(14) . . . . ?
C31 N24 C25 C29 -3.1(14) . . . . ?
C31 N24 C23 N22 122.8(14) . . . . ?
C31 N30 C33 N34 -117.0(19) . . . . ?
C31 N30 C29 C25 6.7(16) . . . . ?
C31 N30 C29 N28 116.3(19) . . . . ?
O54 C49 C50 C51 -178.1(16) . . . . ?
O54 C49 C50 C53 -2(3) . . . . ?
O54 C49 C48 C47 177.0(18) . . . . ?
O54 C49 C48 O55 2(2) . . . . ?
N30 C33 N34 C42 -85(3) . . . . ?
N30 C33 N34 C35 96(2) . . . . ?
C27 N28 C29 C25 -2.7(16) . . . . ?
C27 N28 C29 N30 -111.6(19) . . . . ?
C27 N28 C41 N40 115.8(18) . . . . ?
C60 N61 C62 N18 170.3(14) . . . . ?
C60 N61 C62 O63 -2(3) . . . . ?
C60 N61 C64 C19 -167.4(12) . . . . ?
C60 N61 C64 N22 81.4(15) . . . . ?
N26 C25 C29 N28 -1.6(14) . . . . ?
N26 C25 C29 N30 118.5(12) . . . . ?
C4G C3G N8G C9G -100(3) . . . . ?
C4G C3G C2G C1G 3(3) . . . . ?
C67 N10 C11 N12 91.3(17) . . . . ?
C67 N10 C11 C15 -17(2) . . . . ?
C67 N10 C11 C72 -143.2(16) . . . . ?
C67 N10 C9 C4 -66(2) . . . . ?
C67 N16 C17 N18 124.1(18) . . . . ?
C67 N16 C15 C11 -13.2(17) . . . . ?
C67 N16 C15 N14 -123.2(14) . . . . ?
C67 N16 C15 C69 109.0(15) . . . . ?
C15 N16 C17 N18 -81(2) . . . . ?
C15 N16 C67 N10 4(2) . . . . ?
C15 N16 C67 O68 -175.4(19) . . . . ?
C15 N14 C13 N12 9(2) . . . . ?
C15 N14 C13 O70 -172(2) . . . . ?
C15 N14 C66 N20 76(2) . . . . ?
C33 N30 C29 C25 170.2(12) . . . . ?
C33 N30 C29 N28 -80(2) . . . . ?
C33 N34 C35 O58 -6(3) . . . . ?
C33 N34 C35 N36 171.1(18) . . . . ?
C21 N20 C66 N14 115.7(14) . . . . ?
C21 N22 C23 N24 -119.9(16) . . . . ?
C29 C25 N26 C27 5.0(14) . . . . ?
C29 C25 N26 C60 158.0(15) . . . . ?
C29 N28 C27 N26 6.2(18) . . . . ?
C29 N28 C27 O59 -173.8(15) . . . . ?
C29 N28 C41 N40 -84(2) . . . . ?
C29 N30 C33 N34 81(2) . . . . ?
O32 C31 N30 C33 6(2) . . . . ?
O32 C31 N30 C29 168.8(14) . . . . ?
C5 C4 C9 N10 120.6(18) . . . . ?
C23 N24 C25 N26 82.0(16) . . . . ?
C23 N24 C25 C29 -159.7(13) . . . . ?
C23 N24 C31 N30 163.2(13) . . . . ?
C23 N24 C31 O32 -15(2) . . . . ?
C23 N22 C21 N20 -163.0(14) . . . . ?
C23 N22 C21 O65 17(2) . . . . ?
C48 C49 C50 C51 3(2) . . . . ?
C48 C49 C50 C53 179.1(17) . . . . ?
C48 C47 C46 C45 178.7(16) . . . . ?
C48 C47 C46 C51 -2(2) . . . . ?
C41 N28 C27 N26 168.4(14) . . . . ?
C41 N28 C27 O59 -12(2) . . . . ?
C41 N28 C29 C25 -164.5(14) . . . . ?
C41 N28 C29 N30 87(2) . . . . ?
C41 N40 C39 N38 -177.4(19) . . . . ?
C41 N40 C39 O44 -2(3) . . . . ?
C13 N12 C11 N10 -128.3(16) . . . . ?
C13 N12 C11 C15 -18(2) . . . . ?
C13 N12 C11 C72 103.6(17) . . . . ?
C13 N12 C71 C3 112(2) . . . . ?
C13 N14 C15 N16 88.6(16) . . . . ?
C13 N14 C15 C11 -20(2) . . . . ?
C13 N14 C15 C69 -144.4(16) . . . . ?
C13 N14 C66 N20 -84.2(17) . . . . ?
C37 N38 C39 O44 177(2) . . . . ?
C37 N38 C39 N40 -7(3) . . . . ?
C37 N36 C52 C51 80(3) . . . . ?
C37 N36 C35 O58 -172(2) . . . . ?
C37 N36 C35 N34 10(3) . . . . ?
C37 C42 N40 C41 -180(2) . . . . ?
C37 C42 N40 C39 -8(2) . . . . ?
C37 C42 N34 C33 -176.4(18) . . . . ?
C37 C42 N34 C35 3(2) . . . . ?
C42 N40 C39 N38 10(3) . . . . ?
C42 N40 C39 O44 -174(2) . . . . ?
C42 N34 C35 O58 174(2) . . . . ?
C42 N34 C35 N36 -9(3) . . . . ?
C72 C11 C15 N16 144.8(13) . . . . ?
C72 C11 C15 N14 -97.4(16) . . . . ?
C72 C11 C15 C69 25.6(19) . . . . ?
O59 C27 N26 C25 173.1(14) . . . . ?
O59 C27 N26 C60 19(2) . . . . ?
C6G C1G C2G C3G -4(3) . . . . ?
N40 C42 N34 C33 76(2) . . . . ?
N40 C42 N34 C35 -104.0(18) . . . . ?
C53 C50 C51 C46 -177.6(16) . . . . ?
C53 C50 C51 C52 6(2) . . . . ?
N34 C42 N40 C41 -72(3) . . . . ?
N34 C42 N40 C39 99(2) . . . . ?
C39 N38 C37 N36 -107(2) . . . . ?
C39 N38 C37 C42 2(3) . . . . ?
C39 N38 C37 C57 128(2) . . . . ?
C71 N12 C11 N10 63(2) . . . . ?
C71 N12 C11 C15 174.0(18) . . . . ?
C71 N12 C11 C72 -65(2) . . . . ?
C71 N12 C13 N14 174.6(18) . . . . ?
C71 N12 C13 O70 -4(3) . . . . ?
C71 C3 C2 C1 -177.8(17) . . . . ?
C71 C3 C2 C73 7(3) . . . . ?
C71 C3 C4 C5 179.4(18) . . . . ?
C71 C3 C4 C9 4(2) . . . . ?
C9 N10 C11 N12 -61(2) . . . . ?
C9 N10 C11 C15 -169.1(16) . . . . ?
C9 N10 C11 C72 65(2) . . . . ?
C9 N10 C67 N16 159.4(14) . . . . ?
C9 N10 C67 O68 -22(3) . . . . ?
C9 C4 C5 C6 167.3(17) . . . . ?
C9 C4 C5 C8 -7(3) . . . . ?
O7G C6G C1G C2G 176(2) . . . . ?
O7G C6G C5G C4G -173.5(18) . . . . ?
C66 N20 C21 O65 -12(2) . . . . ?
C66 N20 C21 N22 167.2(12) . . . . ?
C66 N14 C15 N16 -73(2) . . . . ?
C66 N14 C15 C11 178.9(18) . . . . ?
C66 N14 C15 C69 54(2) . . . . ?
C66 N14 C13 N12 172.9(16) . . . . ?
C66 N14 C13 O70 -8(3) . . . . ?
C46 C45 N38 C37 -81(3) . . . . ?
C46 C45 N38 C39 78(2) . . . . ?
C46 C47 C48 C49 3(3) . . . . ?
C46 C47 C48 O55 178.3(16) . . . . ?
C46 C51 C52 N36 -64(3) . . . . ?
C3G C4G C5G C6G -1(3) . . . . ?
C3G N8G C9G O10G 1(4) . . . . ?
C3G N8G C9G C11G 179(2) . . . . ?
C1G C6G C5G C4G -1(3) . . . . ?
C73 C2 C1 C6 -179.4(18) . . . . ?
C73 C2 C1 O74 -8(3) . . . . ?
N8G C3G C2G C1G 176(2) . . . . ?
C5G C4G C3G N8G -173.4(16) . . . . ?
C5G C4G C3G C2G 0(3) . . . . ?
C5G C6G C1G C2G 3(3) . . . . ?
O74 C1 C6 C5 180(2) . . . . ?
O74 C1 C6 O7 13(3) . . . . ?
C56 C47 C48 C49 -177.9(15) . . . . ?
C56 C47 C48 O55 -3(3) . . . . ?
C56 C47 C46 C45 0(3) . . . . ?
C56 C47 C46 C51 179.6(15) . . . . ?
C57 C37 C42 N40 -122(2) . . . . ?
C57 C37 C42 N34 121(2) . . . . ?
C57 C37 C42 C43 -2(3) . . . . ?
C52 N36 C37 N38 -54(3) . . . . ?
C52 N36 C37 C42 -163(2) . . . . ?
C52 N36 C37 C57 74(3) . . . . ?
C52 N36 C35 O58 -19(4) . . . . ?
C52 N36 C35 N34 163.9(19) . . . . ?
C52 C51 C46 C45 -3(2) . . . . ?
C52 C51 C46 C47 177.4(16) . . . . ?
C8 C5 C6 C1 -176(2) . . . . ?
C8 C5 C6 O7 -9(3) . . . . ?
C2G C3G N8G C9G 86(3) . . . . ?
C35 N36 C37 N38 100(2) . . . . ?
C35 N36 C37 C42 -8(3) . . . . ?
C35 N36 C37 C57 -131(2) . . . . ?
C35 N36 C52 C51 -72(3) . . . . ?
C43 C42 N40 C41 57(3) . . . . ?
C43 C42 N40 C39 -132(2) . . . . ?
C43 C42 N34 C33 -52(3) . . . . ?
C43 C42 N34 C35 128.1(18) . . . . ?

loop_
_diffrn_frame_id
_diffrn_frame_h
_diffrn_frame_k
_diffrn_frame_l
_diffrn_frame_start_angle
_diffrn_frame_end_angle
_diffrn_frame_scale
1 -0.84642 -0.52990 1.00000 -60.000 -59.900 1.000
2 -0.84506 -0.53241 1.00000 -59.900 -59.800 0.327
3 -0.84370 -0.53492 1.00000 -59.800 -59.700 0.344
4 -0.84235 -0.53743 1.00000 -59.700 -59.600 0.342
5 -0.84100 -0.53993 1.00000 -59.600 -59.500 0.347
6 -0.83965 -0.54243 1.00000 -59.500 -59.400 0.343
7 -0.83830 -0.54493 1.00000 -59.400 -59.300 0.348
8 -0.83696 -0.54742 1.00000 -59.300 -59.200 0.351
9 -0.83561 -0.54991 1.00000 -59.200 -59.100 0.348
10 -0.83427 -0.55240 1.00000 -59.100 -59.000 0.356
11 -0.83293 -0.55488 1.00000 -59.000 -58.900 0.354
12 -0.83159 -0.55736 1.00000 -58.900 -58.800 0.367
13 -0.83026 -0.55984 1.00000 -58.800 -58.700 0.363
14 -0.82892 -0.56231 1.00000 -58.700 -58.600 0.374
15 -0.82759 -0.56478 1.00000 -58.600 -58.500 0.375
16 -0.82626 -0.56725 1.00000 -58.500 -58.400 0.386
17 -0.82493 -0.56971 1.00000 -58.400 -58.300 0.385
18 -0.82360 -0.57217 1.00000 -58.300 -58.200 0.394
19 -0.82228 -0.57463 1.00000 -58.200 -58.100 0.398
20 -0.82095 -0.57708 1.00000 -58.100 -58.000 0.411
21 -0.81963 -0.57953 1.00000 -58.000 -57.900 0.413
22 -0.81831 -0.58198 1.00000 -57.900 -57.800 0.418
23 -0.81699 -0.58442 1.00000 -57.800 -57.700 0.416
24 -0.81567 -0.58686 1.00000 -57.700 -57.600 0.435
25 -0.81436 -0.58930 1.00000 -57.600 -57.500 0.436
26 -0.81304 -0.59173 1.00000 -57.500 -57.400 0.444
27 -0.81173 -0.59416 1.00000 -57.400 -57.300 0.445
28 -0.81042 -0.59659 1.00000 -57.300 -57.200 0.455
29 -0.80911 -0.59902 1.00000 -57.200 -57.100 0.460
30 -0.80780 -0.60144 1.00000 -57.100 -57.000 0.470
31 -0.80650 -0.60386 1.00000 -57.000 -56.900 0.471
32 -0.80519 -0.60628 1.00000 -56.900 -56.800 0.481
33 -0.80389 -0.60869 1.00000 -56.800 -56.700 0.485
34 -0.80259 -0.61110 1.00000 -56.700 -56.600 0.494
35 -0.80129 -0.61351 1.00000 -56.600 -56.500 0.494
36 -0.79999 -0.61591 1.00000 -56.500 -56.400 0.507
37 -0.79870 -0.61832 1.00000 -56.400 -56.300 0.506
38 -0.79740 -0.62072 1.00000 -56.300 -56.200 0.517
39 -0.79611 -0.62311 1.00000 -56.200 -56.100 0.520
40 -0.79482 -0.62551 1.00000 -56.100 -56.000 0.526
41 -0.79352 -0.62790 1.00000 -56.000 -55.900 0.533
42 -0.79223 -0.63028 1.00000 -55.900 -55.800 0.543
43 -0.79094 -0.63266 1.00000 -55.800 -55.700 0.539
44 -0.78966 -0.63504 1.00000 -55.700 -55.600 0.545
45 -0.78837 -0.63744 1.00000 -55.600 -55.500 0.547
46 -0.78708 -0.63981 1.00000 -55.500 -55.400 0.555
47 -0.78578 -0.64218 1.00000 -55.400 -55.300 0.560
48 -0.78448 -0.64451 1.00000 -55.300 -55.200 0.561
49 -0.78320 -0.64689 1.00000 -55.200 -55.100 0.566
50 -0.78193 -0.64927 1.00000 -55.100 -55.000 0.562
51 -0.78066 -0.65164 1.00000 -55.000 -54.900 0.567
52 -0.77938 -0.65401 1.00000 -54.900 -54.800 0.571
53 -0.77815 -0.65642 1.00000 -54.800 -54.700 0.571
54 -0.77690 -0.65874 1.00000 -54.700 -54.600 0.574
55 -0.77568 -0.66113 1.00000 -54.600 -54.500 0.577
56 -0.77439 -0.66350 1.00000 -54.500 -54.400 0.581
57 -0.77312 -0.66584 1.00000 -54.400 -54.300 0.578
58 -0.77187 -0.66818 1.00000 -54.300 -54.200 0.584
59 -0.77061 -0.67052 1.00000 -54.200 -54.100 0.585
60 -0.76934 -0.67286 1.00000 -54.100 -54.000 0.587
61 -0.76806 -0.67520 1.00000 -54.000 -53.900 0.589
62 -0.76680 -0.67754 1.00000 -53.900 -53.800 0.594
63 -0.76555 -0.67989 1.00000 -53.800 -53.700 0.590
64 -0.76427 -0.68225 1.00000 -53.700 -53.600 0.598
65 -0.76303 -0.68452 1.00000 -53.600 -53.500 0.595
66 -0.76177 -0.68684 1.00000 -53.500 -53.400 0.602
67 -0.76038 -0.68898 1.00000 -53.400 -53.300 0.596
68 -0.75912 -0.69127 1.00000 -53.300 -53.200 0.597
69 -0.75786 -0.69359 1.00000 -53.200 -53.100 0.603
70 -0.75662 -0.69591 1.00000 -53.100 -53.000 0.596
71 -0.75534 -0.69820 1.00000 -53.000 -52.900 0.600
72 -0.75409 -0.70051 1.00000 -52.900 -52.800 0.602
73 -0.75287 -0.70289 1.00000 -52.800 -52.700 0.601
74 -0.75161 -0.70515 1.00000 -52.700 -52.600 0.608
75 -0.75037 -0.70746 1.00000 -52.600 -52.500 0.608
76 -0.74911 -0.70975 1.00000 -52.500 -52.400 0.608
77 -0.74786 -0.71207 1.00000 -52.400 -52.300 0.612
78 -0.74662 -0.71435 1.00000 -52.300 -52.200 0.614
79 -0.74538 -0.71665 1.00000 -52.200 -52.100 0.623
80 -0.74413 -0.71895 1.00000 -52.100 -52.000 0.618
81 -0.74289 -0.72124 1.00000 -52.000 -51.900 0.627
82 -0.74164 -0.72353 1.00000 -51.900 -51.800 0.629
83 -0.74040 -0.72582 1.00000 -51.800 -51.700 0.634
84 -0.73918 -0.72814 1.00000 -51.700 -51.600 0.634
85 -0.73792 -0.73038 1.00000 -51.600 -51.500 0.637
86 -0.73665 -0.73262 1.00000 -51.500 -51.400 0.651
87 -0.73540 -0.73488 1.00000 -51.400 -51.300 0.640
88 -0.73417 -0.73720 1.00000 -51.300 -51.200 0.646
89 -0.73294 -0.73947 1.00000 -51.200 -51.100 0.649
90 -0.73170 -0.74175 1.00000 -51.100 -51.000 0.649
91 -0.73046 -0.74400 1.00000 -51.000 -50.900 0.654
92 -0.72925 -0.74631 1.00000 -50.900 -50.800 0.649
93 -0.72809 -0.74861 1.00000 -50.800 -50.700 0.650
94 -0.72686 -0.75088 1.00000 -50.700 -50.600 0.653
95 -0.72562 -0.75315 1.00000 -50.600 -50.500 0.660
96 -0.72439 -0.75540 1.00000 -50.500 -50.400 0.668
97 -0.72314 -0.75763 1.00000 -50.400 -50.300 0.676
98 -0.72190 -0.75986 1.00000 -50.300 -50.200 0.687
99 -0.72068 -0.76213 1.00000 -50.200 -50.100 0.689
100 -0.71946 -0.76437 1.00000 -50.100 -50.000 0.695
101 -0.71823 -0.76663 1.00000 -50.000 -49.900 0.700
102 -0.71701 -0.76889 1.00000 -49.900 -49.800 0.710
103 -0.71576 -0.77110 1.00000 -49.800 -49.700 0.707
104 -0.71452 -0.77335 1.00000 -49.700 -49.600 0.713
105 -0.71321 -0.77540 1.00000 -49.600 -49.500 0.718
106 -0.71198 -0.77764 1.00000 -49.500 -49.400 0.720
107 -0.71077 -0.77988 1.00000 -49.400 -49.300 0.726
108 -0.70955 -0.78212 1.00000 -49.300 -49.200 0.732
109 -0.70831 -0.78434 1.00000 -49.200 -49.100 0.732
110 -0.70709 -0.78658 1.00000 -49.100 -49.000 0.738
111 -0.70588 -0.78884 1.00000 -49.000 -48.900 0.746
112 -0.70466 -0.79107 1.00000 -48.900 -48.800 0.749
113 -0.70342 -0.79327 1.00000 -48.800 -48.700 0.750
114 -0.70220 -0.79550 1.00000 -48.700 -48.600 0.765
115 -0.70099 -0.79771 1.00000 -48.600 -48.500 0.760
116 -0.69978 -0.79991 1.00000 -48.500 -48.400 0.769
117 -0.69858 -0.80216 1.00000 -48.400 -48.300 0.770
118 -0.69738 -0.80438 1.00000 -48.300 -48.200 0.781
119 -0.69617 -0.80662 1.00000 -48.200 -48.100 0.782
120 -0.69498 -0.80888 1.00000 -48.100 -48.000 0.777
121 -0.69373 -0.81108 1.00000 -48.000 -47.900 0.781
122 -0.69253 -0.81331 1.00000 -47.900 -47.800 0.783
123 -0.69134 -0.81555 1.00000 -47.800 -47.700 0.785
124 -0.69015 -0.81781 1.00000 -47.700 -47.600 0.801
125 -0.68894 -0.82004 1.00000 -47.600 -47.500 0.806
126 -0.68774 -0.82223 1.00000 -47.500 -47.400 0.798
127 -0.68654 -0.82444 1.00000 -47.400 -47.300 0.802
128 -0.68536 -0.82669 1.00000 -47.300 -47.200 0.813
129 -0.68416 -0.82891 1.00000 -47.200 -47.100 0.814
130 -0.68296 -0.83115 1.00000 -47.100 -47.000 0.824
131 -0.68177 -0.83336 1.00000 -47.000 -46.900 0.823
132 -0.68057 -0.83557 1.00000 -46.900 -46.800 0.822
133 -0.67937 -0.83777 1.00000 -46.800 -46.700 0.825
134 -0.67813 -0.83992 1.00000 -46.700 -46.600 0.829
135 -0.67693 -0.84215 1.00000 -46.600 -46.500 0.839
136 -0.67574 -0.84437 1.00000 -46.500 -46.400 0.826
137 -0.67454 -0.84659 1.00000 -46.400 -46.300 0.835
138 -0.67336 -0.84884 1.00000 -46.300 -46.200 0.843
139 -0.67216 -0.85106 1.00000 -46.200 -46.100 0.836
140 -0.67095 -0.85326 1.00000 -46.100 -46.000 0.853
141 -0.66976 -0.85545 1.00000 -46.000 -45.900 0.856
142 -0.66857 -0.85764 1.00000 -45.900 -45.800 0.862
143 -0.66736 -0.85981 1.00000 -45.800 -45.700 0.866
144 -0.66617 -0.86203 1.00000 -45.700 -45.600 0.879
145 -0.66499 -0.86423 1.00000 -45.600 -45.500 0.886
146 -0.66381 -0.86648 1.00000 -45.500 -45.400 0.879
147 -0.66261 -0.86869 1.00000 -45.400 -45.300 0.881
148 -0.66147 -0.87093 1.00000 -45.300 -45.200 0.888
149 -0.66028 -0.87314 1.00000 -45.200 -45.100 0.889
150 -0.65910 -0.87533 1.00000 -45.100 -45.000 0.898
151 -0.65794 -0.87756 1.00000 -45.000 -44.900 0.900
152 -0.65675 -0.87976 1.00000 -44.900 -44.800 0.899
153 -0.65558 -0.88197 1.00000 -44.800 -44.700 0.904
154 -0.65440 -0.88415 1.00000 -44.700 -44.600 0.901
155 -0.65322 -0.88635 1.00000 -44.600 -44.500 0.910
156 -0.65204 -0.88854 1.00000 -44.500 -44.400 0.914
157 -0.65087 -0.89077 1.00000 -44.400 -44.300 0.916
158 -0.64969 -0.89296 1.00000 -44.300 -44.200 0.926
159 -0.64851 -0.89514 1.00000 -44.200 -44.100 0.926
160 -0.64734 -0.89735 1.00000 -44.100 -44.000 0.933
161 -0.64616 -0.89952 1.00000 -44.000 -43.900 0.936
162 -0.64499 -0.90172 1.00000 -43.900 -43.800 0.944
163 -0.64378 -0.90382 1.00000 -43.800 -43.700 0.944
164 -0.64256 -0.90597 1.00000 -43.700 -43.600 0.954
165 -0.64137 -0.90812 1.00000 -43.600 -43.500 0.953
166 -0.64017 -0.91027 1.00000 -43.500 -43.400 0.954
167 -0.63897 -0.91244 1.00000 -43.400 -43.300 0.960
168 -0.63779 -0.91462 1.00000 -43.300 -43.200 0.964
169 -0.63664 -0.91689 1.00000 -43.200 -43.100 0.968
170 -0.63546 -0.91905 1.00000 -43.100 -43.000 0.977
171 -0.63429 -0.92122 1.00000 -43.000 -42.900 0.975
172 -0.63311 -0.92341 1.00000 -42.900 -42.800 0.984
173 -0.63194 -0.92559 1.00000 -42.800 -42.700 0.975
174 -0.63075 -0.92781 1.00000 -42.700 -42.600 0.973
175 -0.62959 -0.93000 1.00000 -42.600 -42.500 0.989
176 -0.62841 -0.93215 1.00000 -42.500 -42.400 0.974
177 -0.62723 -0.93432 1.00000 -42.400 -42.300 0.986
178 -0.62605 -0.93648 1.00000 -42.300 -42.200 0.973
179 -0.62488 -0.93866 1.00000 -42.200 -42.100 0.984
180 -0.62371 -0.94085 1.00000 -42.100 -42.000 0.978
181 -0.62253 -0.94301 1.00000 -42.000 -41.900 0.981
182 -0.62135 -0.94517 1.00000 -41.900 -41.800 0.985
183 -0.62017 -0.94733 1.00000 -41.800 -41.700 0.985
184 -0.61900 -0.94949 1.00000 -41.700 -41.600 0.984
185 -0.61785 -0.95169 1.00000 -41.600 -41.500 0.981
186 -0.61667 -0.95385 1.00000 -41.500 -41.400 0.983
187 -0.61550 -0.95602 1.00000 -41.400 -41.300 0.983
188 -0.61433 -0.95818 1.00000 -41.300 -41.200 0.986
189 -0.61315 -0.96032 1.00000 -41.200 -41.100 0.984
190 -0.61196 -0.96245 1.00000 -41.100 -41.000 0.981
191 -0.61078 -0.96461 1.00000 -41.000 -40.900 0.987
192 -0.60961 -0.96677 1.00000 -40.900 -40.800 0.982
193 -0.60843 -0.96893 1.00000 -40.800 -40.700 0.992
194 -0.60723 -0.97103 1.00000 -40.700 -40.600 0.989
195 -0.60606 -0.97319 1.00000 -40.600 -40.500 0.992
196 -0.60489 -0.97536 1.00000 -40.500 -40.400 0.999
197 -0.60372 -0.97749 1.00000 -40.400 -40.300 0.998
198 -0.60259 -0.97977 1.00000 -40.300 -40.200 0.997
199 -0.60139 -0.98188 1.00000 -40.200 -40.100 0.999
200 -0.60022 -0.98404 1.00000 -40.100 -40.000 1.004
201 -0.59905 -0.98619 1.00000 -40.000 -39.900 1.008
202 -0.59788 -0.98831 1.00000 -39.900 -39.800 1.015
203 -0.59668 -0.99043 1.00000 -39.800 -39.700 1.012
204 -0.59551 -0.99257 1.00000 -39.700 -39.600 1.020
205 -0.59433 -0.99471 1.00000 -39.600 -39.500 1.015
206 -0.59317 -0.99687 1.00000 -39.500 -39.400 1.024
207 -0.59200 -0.99902 1.00000 -39.400 -39.300 1.013
208 -0.59011 -1.00000 0.99878 -39.300 -39.200 1.018
209 -0.58767 -1.00000 0.99658 -39.200 -39.100 1.027
210 -0.58525 -1.00000 0.99445 -39.100 -39.000 1.022
211 -0.58284 -1.00000 0.99232 -39.000 -38.900 1.021
212 -0.58044 -1.00000 0.99021 -38.900 -38.800 1.034
213 -0.57805 -1.00000 0.98808 -38.800 -38.700 1.021
214 -0.57567 -1.00000 0.98597 -38.700 -38.600 1.026
215 -0.57330 -1.00000 0.98390 -38.600 -38.500 1.029
216 -0.57095 -1.00000 0.98183 -38.500 -38.400 1.033
217 -0.56857 -1.00000 0.97961 -38.400 -38.300 1.029
218 -0.56623 -1.00000 0.97754 -38.300 -38.200 1.035
219 -0.56391 -1.00000 0.97550 -38.200 -38.100 1.034
220 -0.56159 -1.00000 0.97346 -38.100 -38.000 1.043
221 -0.55930 -1.00000 0.97145 -38.000 -37.900 1.038
222 -0.55700 -1.00000 0.96942 -37.900 -37.800 1.050
223 -0.55471 -1.00000 0.96741 -37.800 -37.700 1.041
224 -0.55243 -1.00000 0.96542 -37.700 -37.600 1.059
225 -0.55016 -1.00000 0.96339 -37.600 -37.500 1.040
226 -0.54789 -1.00000 0.96136 -37.500 -37.400 1.052
227 -0.54564 -1.00000 0.95938 -37.400 -37.300 1.055
228 -0.54340 -1.00000 0.95742 -37.300 -37.200 1.057
229 -0.54118 -1.00000 0.95548 -37.200 -37.100 1.059
230 -0.53896 -1.00000 0.95353 -37.100 -37.000 1.067
231 -0.53675 -1.00000 0.95160 -37.000 -36.900 1.043
232 -0.53456 -1.00000 0.94967 -36.900 -36.800 1.056
233 -0.53237 -1.00000 0.94773 -36.800 -36.700 1.062
234 -0.53018 -1.00000 0.94580 -36.700 -36.600 1.060
235 -0.52800 -1.00000 0.94388 -36.600 -36.500 1.062
236 -0.52583 -1.00000 0.94194 -36.500 -36.400 1.061
237 -0.52365 -1.00000 0.94002 -36.400 -36.300 1.069
238 -0.52150 -1.00000 0.93812 -36.300 -36.200 1.063
239 -0.51936 -1.00000 0.93621 -36.200 -36.100 1.064
240 -0.51723 -1.00000 0.93434 -36.100 -36.000 1.071
241 -0.51510 -1.00000 0.93245 -36.000 -35.900 1.072
242 -0.51299 -1.00000 0.93060 -35.900 -35.800 1.080
243 -0.51088 -1.00000 0.92870 -35.800 -35.700 1.076
244 -0.50876 -1.00000 0.92684 -35.700 -35.600 1.083
245 -0.50669 -1.00000 0.92503 -35.600 -35.500 1.086
246 -0.50460 -1.00000 0.92316 -35.500 -35.400 1.074
247 -0.50250 -1.00000 0.92126 -35.400 -35.300 1.085
248 -0.50044 -1.00000 0.91945 -35.300 -35.200 1.092
249 -0.49838 -1.00000 0.91764 -35.200 -35.100 1.103
250 -0.49632 -1.00000 0.91584 -35.100 -35.000 1.105
251 -0.49428 -1.00000 0.91403 -35.000 -34.900 1.097
252 -0.49224 -1.00000 0.91223 -34.900 -34.800 1.106
253 -0.49021 -1.00000 0.91046 -34.800 -34.700 1.099
254 -0.48819 -1.00000 0.90869 -34.700 -34.600 1.110
255 -0.48617 -1.00000 0.90688 -34.600 -34.500 1.116
256 -0.48415 -1.00000 0.90509 -34.500 -34.400 1.105
257 -0.48215 -1.00000 0.90333 -34.400 -34.300 1.115
258 -0.48016 -1.00000 0.90159 -34.300 -34.200 1.114
259 -0.47818 -1.00000 0.89985 -34.200 -34.100 1.117
260 -0.47619 -1.00000 0.89811 -34.100 -34.000 1.105
261 -0.47421 -1.00000 0.89633 -34.000 -33.900 1.119
262 -0.47224 -1.00000 0.89458 -33.900 -33.800 1.122
263 -0.47028 -1.00000 0.89291 -33.800 -33.700 1.118
264 -0.46834 -1.00000 0.89121 -33.700 -33.600 1.129
265 -0.46639 -1.00000 0.88950 -33.600 -33.500 1.118
266 -0.46446 -1.00000 0.88779 -33.500 -33.400 1.128
267 -0.46252 -1.00000 0.88609 -33.400 -33.300 1.109
268 -0.46061 -1.00000 0.88441 -33.300 -33.200 1.119
269 -0.45868 -1.00000 0.88269 -33.200 -33.100 1.137
270 -0.45677 -1.00000 0.88100 -33.100 -33.000 1.132
271 -0.45486 -1.00000 0.87929 -33.000 -32.900 1.130
272 -0.45297 -1.00000 0.87764 -32.900 -32.800 1.142
273 -0.45108 -1.00000 0.87597 -32.800 -32.700 1.123
274 -0.44918 -1.00000 0.87425 -32.700 -32.600 1.139
275 -0.44729 -1.00000 0.87255 -32.600 -32.500 1.132
276 -0.44543 -1.00000 0.87092 -32.500 -32.400 1.141
277 -0.44356 -1.00000 0.86926 -32.400 -32.300 1.142
278 -0.44170 -1.00000 0.86761 -32.300 -32.200 1.144
279 -0.43984 -1.00000 0.86595 -32.200 -32.100 1.145
280 -0.43801 -1.00000 0.86433 -32.100 -32.000 1.135
281 -0.43617 -1.00000 0.86272 -32.000 -31.900 1.135
282 -0.43434 -1.00000 0.86111 -31.900 -31.800 1.147
283 -0.43251 -1.00000 0.85949 -31.800 -31.700 1.152
284 -0.43069 -1.00000 0.85786 -31.700 -31.600 1.146
285 -0.42888 -1.00000 0.85620 -31.600 -31.500 1.149
286 -0.42706 -1.00000 0.85455 -31.500 -31.400 1.156
287 -0.42523 -1.00000 0.85290 -31.400 -31.300 1.154
288 -0.42344 -1.00000 0.85130 -31.300 -31.200 1.152
289 -0.42165 -1.00000 0.84971 -31.200 -31.100 1.155
290 -0.41986 -1.00000 0.84814 -31.100 -31.000 1.153
291 -0.41808 -1.00000 0.84657 -31.000 -30.900 1.143
292 -0.41631 -1.00000 0.84502 -30.900 -30.800 1.132
293 -0.41454 -1.00000 0.84345 -30.800 -30.700 1.130
294 -0.41277 -1.00000 0.84191 -30.700 -30.600 1.149
295 -0.41101 -1.00000 0.84035 -30.600 -30.500 1.127
296 -0.40926 -1.00000 0.83882 -30.500 -30.400 1.148
297 -0.40752 -1.00000 0.83729 -30.400 -30.300 1.133
298 -0.40577 -1.00000 0.83569 -30.300 -30.200 1.121
299 -0.40402 -1.00000 0.83413 -30.200 -30.100 1.128
300 -0.40229 -1.00000 0.83259 -30.100 -30.000 1.115
301 -0.40058 -1.00000 0.83110 -30.000 -29.900 1.124
302 -0.39885 -1.00000 0.82959 -29.900 -29.800 1.111
303 -0.39714 -1.00000 0.82807 -29.800 -29.700 1.118
304 -0.39544 -1.00000 0.82657 -29.700 -29.600 1.111
305 -0.39374 -1.00000 0.82508 -29.600 -29.500 1.112
306 -0.39203 -1.00000 0.82357 -29.500 -29.400 1.119
307 -0.39032 -1.00000 0.82200 -29.400 -29.300 1.119
308 -0.38864 -1.00000 0.82051 -29.300 -29.200 1.118
309 -0.38697 -1.00000 0.81905 -29.200 -29.100 1.125
310 -0.38530 -1.00000 0.81761 -29.100 -29.000 1.118
311 -0.38364 -1.00000 0.81614 -29.000 -28.900 1.100
312 -0.38197 -1.00000 0.81467 -28.900 -28.800 1.103
313 -0.38031 -1.00000 0.81321 -28.800 -28.700 1.110
314 -0.37866 -1.00000 0.81175 -28.700 -28.600 1.113
315 -0.37701 -1.00000 0.81029 -28.600 -28.500 1.119
316 -0.37536 -1.00000 0.80878 -28.500 -28.400 1.120
317 -0.37373 -1.00000 0.80736 -28.400 -28.300 1.122
318 -0.37210 -1.00000 0.80592 -28.300 -28.200 1.104
319 -0.37047 -1.00000 0.80449 -28.200 -28.100 1.108
320 -0.36886 -1.00000 0.80306 -28.100 -28.000 1.106
321 -0.36724 -1.00000 0.80168 -28.000 -27.900 1.109
322 -0.36563 -1.00000 0.80025 -27.900 -27.800 1.115
323 -0.36402 -1.00000 0.79880 -27.800 -27.700 1.114
324 -0.36240 -1.00000 0.79738 -27.700 -27.600 1.103
325 -0.36080 -1.00000 0.79596 -27.600 -27.500 1.112
326 -0.35920 -1.00000 0.79454 -27.500 -27.400 1.103
327 -0.35761 -1.00000 0.79311 -27.400 -27.300 1.112
328 -0.35602 -1.00000 0.79171 -27.300 -27.200 1.104
329 -0.35444 -1.00000 0.79032 -27.200 -27.100 1.108
330 -0.35287 -1.00000 0.78892 -27.100 -27.000 1.096
331 -0.35129 -1.00000 0.78752 -27.000 -26.900 1.101
332 -0.34973 -1.00000 0.78616 -26.900 -26.800 1.084
333 -0.34817 -1.00000 0.78478 -26.800 -26.700 1.094
334 -0.34660 -1.00000 0.78339 -26.700 -26.600 1.083
335 -0.34506 -1.00000 0.78202 -26.600 -26.500 1.074
336 -0.34349 -1.00000 0.78062 -26.500 -26.400 1.071
337 -0.34194 -1.00000 0.77917 -26.400 -26.300 1.072
338 -0.34040 -1.00000 0.77781 -26.300 -26.200 1.054
339 -0.33886 -1.00000 0.77647 -26.200 -26.100 1.054
340 -0.33734 -1.00000 0.77513 -26.100 -26.000 1.055
341 -0.33579 -1.00000 0.77378 -26.000 -25.900 1.064
342 -0.33427 -1.00000 0.77242 -25.900 -25.800 1.047
343 -0.33274 -1.00000 0.77106 -25.800 -25.700 1.041
344 -0.33123 -1.00000 0.76975 -25.700 -25.600 1.037
345 -0.32972 -1.00000 0.76842 -25.600 -25.500 1.040
346 -0.32821 -1.00000 0.76708 -25.500 -25.400 1.032
347 -0.32671 -1.00000 0.76575 -25.400 -25.300 1.046
348 -0.32521 -1.00000 0.76443 -25.300 -25.200 1.030
349 -0.32370 -1.00000 0.76309 -25.200 -25.100 1.028
350 -0.32221 -1.00000 0.76181 -25.100 -25.000 1.036
351 -0.32072 -1.00000 0.76050 -25.000 -24.900 1.029
352 -0.31924 -1.00000 0.75920 -24.900 -24.800 1.038
353 -0.31776 -1.00000 0.75789 -24.800 -24.700 1.025
354 -0.31629 -1.00000 0.75661 -24.700 -24.600 1.030
355 -0.31480 -1.00000 0.75533 -24.600 -24.500 1.032
356 -0.31334 -1.00000 0.75403 -24.500 -24.400 1.034
357 -0.31188 -1.00000 0.75275 -24.400 -24.300 1.032
358 -0.31041 -1.00000 0.75146 -24.300 -24.200 1.022
359 -0.30895 -1.00000 0.75020 -24.200 -24.100 1.034
360 -0.30750 -1.00000 0.74891 -24.100 -24.000 1.048
361 -0.30605 -1.00000 0.74765 -24.000 -23.900 1.033
362 -0.30461 -1.00000 0.74635 -23.900 -23.800 1.037
363 -0.30315 -1.00000 0.74506 -23.800 -23.700 1.025
364 -0.30171 -1.00000 0.74379 -23.700 -23.600 1.031
365 -0.30028 -1.00000 0.74253 -23.600 -23.500 1.035
366 -0.29884 -1.00000 0.74123 -23.500 -23.400 1.024
367 -0.29741 -1.00000 0.73998 -23.400 -23.300 1.025
368 -0.29599 -1.00000 0.73872 -23.300 -23.200 1.037
369 -0.29457 -1.00000 0.73747 -23.200 -23.100 1.029
370 -0.29316 -1.00000 0.73622 -23.100 -23.000 1.031
371 -0.29175 -1.00000 0.73498 -23.000 -22.900 1.038
372 -0.29034 -1.00000 0.73375 -22.900 -22.800 1.042
373 -0.28894 -1.00000 0.73251 -22.800 -22.700 1.053
374 -0.28754 -1.00000 0.73128 -22.700 -22.600 1.022
375 -0.28614 -1.00000 0.73002 -22.600 -22.500 1.044
376 -0.28475 -1.00000 0.72879 -22.500 -22.400 1.041
377 -0.28335 -1.00000 0.72756 -22.400 -22.300 1.044
378 -0.28197 -1.00000 0.72636 -22.300 -22.200 1.044
379 -0.28059 -1.00000 0.72511 -22.200 -22.100 1.040
380 -0.27920 -1.00000 0.72389 -22.100 -22.000 1.030
381 -0.27783 -1.00000 0.72267 -22.000 -21.900 1.031
382 -0.27646 -1.00000 0.72146 -21.900 -21.800 1.051
383 -0.27509 -1.00000 0.72024 -21.800 -21.700 1.029
384 -0.27372 -1.00000 0.71905 -21.700 -21.600 1.052
385 -0.27236 -1.00000 0.71785 -21.600 -21.500 1.046
386 -0.27099 -1.00000 0.71665 -21.500 -21.400 1.048
387 -0.26964 -1.00000 0.71545 -21.400 -21.300 1.065
388 -0.26828 -1.00000 0.71424 -21.300 -21.200 1.055
389 -0.26692 -1.00000 0.71304 -21.200 -21.100 1.064
390 -0.26557 -1.00000 0.71186 -21.100 -21.000 1.077
391 -0.26422 -1.00000 0.71069 -21.000 -20.900 1.066
392 -0.26288 -1.00000 0.70951 -20.900 -20.800 1.086
393 -0.26153 -1.00000 0.70832 -20.800 -20.700 1.103
394 -0.26019 -1.00000 0.70715 -20.700 -20.600 1.109
395 -0.25886 -1.00000 0.70600 -20.600 -20.500 1.093
396 -0.25752 -1.00000 0.70482 -20.500 -20.400 1.115
397 -0.25619 -1.00000 0.70364 -20.400 -20.300 1.114
398 -0.25486 -1.00000 0.70247 -20.300 -20.200 1.124
399 -0.25354 -1.00000 0.70132 -20.200 -20.100 1.129
400 -0.25222 -1.00000 0.70016 -20.100 -20.000 1.151
401 -0.25089 -1.00000 0.69897 -20.000 -19.900 1.149
402 -0.24958 -1.00000 0.69783 -19.900 -19.800 1.140
403 -0.24827 -1.00000 0.69667 -19.800 -19.700 1.134
404 -0.24695 -1.00000 0.69550 -19.700 -19.600 1.110
405 -0.24565 -1.00000 0.69435 -19.600 -19.500 1.112
406 -0.24435 -1.00000 0.69321 -19.500 -19.400 1.127
407 -0.24305 -1.00000 0.69205 -19.400 -19.300 1.109
408 -0.24176 -1.00000 0.69091 -19.300 -19.200 1.095
409 -0.24047 -1.00000 0.68977 -19.200 -19.100 1.102
410 -0.23917 -1.00000 0.68862 -19.100 -19.000 1.079
411 -0.23789 -1.00000 0.68748 -19.000 -18.900 1.088
412 -0.23660 -1.00000 0.68634 -18.900 -18.800 1.099
413 -0.23531 -1.00000 0.68521 -18.800 -18.700 1.096
414 -0.23403 -1.00000 0.68407 -18.700 -18.600 1.083
415 -0.23276 -1.00000 0.68294 -18.600 -18.500 1.089
416 -0.23148 -1.00000 0.68183 -18.500 -18.400 1.077
417 -0.23020 -1.00000 0.68067 -18.400 -18.300 1.068
418 -0.22893 -1.00000 0.67948 -18.300 -18.200 1.066
419 -0.22767 -1.00000 0.67836 -18.200 -18.100 1.076
420 -0.22640 -1.00000 0.67723 -18.100 -18.000 1.080
421 -0.22514 -1.00000 0.67611 -18.000 -17.900 1.053
422 -0.22389 -1.00000 0.67503 -17.900 -17.800 1.060
423 -0.22263 -1.00000 0.67387 -17.800 -17.700 1.054
424 -0.22137 -1.00000 0.67276 -17.700 -17.600 1.069
425 -0.22012 -1.00000 0.67165 -17.600 -17.500 1.053
426 -0.21887 -1.00000 0.67054 -17.500 -17.400 1.055
427 -0.21763 -1.00000 0.66945 -17.400 -17.300 1.050
428 -0.21639 -1.00000 0.66834 -17.300 -17.200 1.032
429 -0.21515 -1.00000 0.66726 -17.200 -17.100 1.046
430 -0.21392 -1.00000 0.66624 -17.100 -17.000 1.038
431 -0.21268 -1.00000 0.66516 -17.000 -16.900 1.042
432 -0.21145 -1.00000 0.66407 -16.900 -16.800 1.033
433 -0.21022 -1.00000 0.66297 -16.800 -16.700 1.036
434 -0.20899 -1.00000 0.66187 -16.700 -16.600 1.012
435 -0.20775 -1.00000 0.66082 -16.600 -16.500 1.038
436 -0.20653 -1.00000 0.65975 -16.500 -16.400 1.027
437 -0.20531 -1.00000 0.65867 -16.400 -16.300 1.021
438 -0.20409 -1.00000 0.65758 -16.300 -16.200 1.012
439 -0.20287 -1.00000 0.65648 -16.200 -16.100 1.019
440 -0.20165 -1.00000 0.65540 -16.100 -16.000 1.009
441 -0.20044 -1.00000 0.65432 -16.000 -15.900 1.021
442 -0.19923 -1.00000 0.65327 -15.900 -15.800 1.008
443 -0.19802 -1.00000 0.65217 -15.800 -15.700 1.021
444 -0.19681 -1.00000 0.65111 -15.700 -15.600 1.001
445 -0.19561 -1.00000 0.65003 -15.600 -15.500 1.010
446 -0.19441 -1.00000 0.64896 -15.500 -15.400 1.002
447 -0.19321 -1.00000 0.64792 -15.400 -15.300 1.002
448 -0.19201 -1.00000 0.64685 -15.300 -15.200 1.006
449 -0.19082 -1.00000 0.64579 -15.200 -15.100 1.004
450 -0.18963 -1.00000 0.64473 -15.100 -15.000 0.997
451 -0.18843 -1.00000 0.64366 -15.000 -14.900 0.986
452 -0.18725 -1.00000 0.64261 -14.900 -14.800 0.995
453 -0.18606 -1.00000 0.64156 -14.800 -14.700 0.976
454 -0.18488 -1.00000 0.64048 -14.700 -14.600 0.973
455 -0.18370 -1.00000 0.63944 -14.600 -14.500 0.989
456 -0.18252 -1.00000 0.63838 -14.500 -14.400 0.983
457 -0.18134 -1.00000 0.63733 -14.400 -14.300 0.984
458 -0.18016 -1.00000 0.63630 -14.300 -14.200 1.001
459 -0.17899 -1.00000 0.63525 -14.200 -14.100 0.996
460 -0.17782 -1.00000 0.63419 -14.100 -14.000 0.992
461 -0.17665 -1.00000 0.63316 -14.000 -13.900 0.991
462 -0.17547 -1.00000 0.63216 -13.900 -13.800 1.000
463 -0.17430 -1.00000 0.63114 -13.800 -13.700 0.995
464 -0.17314 -1.00000 0.63009 -13.700 -13.600 0.991
465 -0.17198 -1.00000 0.62907 -13.600 -13.500 1.001
466 -0.17082 -1.00000 0.62805 -13.500 -13.400 1.006
467 -0.16967 -1.00000 0.62703 -13.400 -13.300 1.017
468 -0.16851 -1.00000 0.62600 -13.300 -13.200 1.021
469 -0.16736 -1.00000 0.62498 -13.200 -13.100 1.016
470 -0.16621 -1.00000 0.62399 -13.100 -13.000 1.016
471 -0.16505 -1.00000 0.62300 -13.000 -12.900 1.018
472 -0.16391 -1.00000 0.62197 -12.900 -12.800 1.015
473 -0.16276 -1.00000 0.62096 -12.800 -12.700 0.997
474 -0.16162 -1.00000 0.61995 -12.700 -12.600 0.983
475 -0.16048 -1.00000 0.61894 -12.600 -12.500 1.001
476 -0.15934 -1.00000 0.61792 -12.500 -12.400 0.993
477 -0.15820 -1.00000 0.61692 -12.400 -12.300 0.987
478 -0.15706 -1.00000 0.61592 -12.300 -12.200 0.974
479 -0.15592 -1.00000 0.61491 -12.200 -12.100 0.972
480 -0.15479 -1.00000 0.61390 -12.100 -12.000 0.981
481 -0.15366 -1.00000 0.61288 -12.000 -11.900 0.976
482 -0.15254 -1.00000 0.61187 -11.900 -11.800 0.975
483 -0.15141 -1.00000 0.61088 -11.800 -11.700 0.958
484 -0.15028 -1.00000 0.60986 -11.700 -11.600 0.976
485 -0.14916 -1.00000 0.60887 -11.600 -11.500 0.953
486 -0.14804 -1.00000 0.60788 -11.500 -11.400 0.960
487 -0.14692 -1.00000 0.60685 -11.400 -11.300 0.963
488 -0.14580 -1.00000 0.60587 -11.300 -11.200 0.965
489 -0.14469 -1.00000 0.60488 -11.200 -11.100 0.959
490 -0.14357 -1.00000 0.60389 -11.100 -11.000 0.977
491 -0.14246 -1.00000 0.60290 -11.000 -10.900 0.968
492 -0.14134 -1.00000 0.60190 -10.900 -10.800 0.995
493 -0.14022 -1.00000 0.60092 -10.800 -10.700 0.999
494 -0.13911 -1.00000 0.59993 -10.700 -10.600 1.001
495 -0.13801 -1.00000 0.59895 -10.600 -10.500 1.002
496 -0.13690 -1.00000 0.59796 -10.500 -10.400 1.017
497 -0.13580 -1.00000 0.59699 -10.400 -10.300 1.021
498 -0.13470 -1.00000 0.59602 -10.300 -10.200 1.027
499 -0.13360 -1.00000 0.59504 -10.200 -10.100 1.020
500 -0.13250 -1.00000 0.59408 -10.100 -10.000 1.029
501 -0.13141 -1.00000 0.59312 -10.000 -9.900 1.015
502 -0.13031 -1.00000 0.59215 -9.900 -9.800 1.049
503 -0.12922 -1.00000 0.59118 -9.800 -9.700 1.031
504 -0.12813 -1.00000 0.59018 -9.700 -9.600 1.031
505 -0.12704 -1.00000 0.58922 -9.600 -9.500 1.038
506 -0.12595 -1.00000 0.58829 -9.500 -9.400 1.051
507 -0.12486 -1.00000 0.58733 -9.400 -9.300 1.032
508 -0.12377 -1.00000 0.58636 -9.300 -9.200 1.056
509 -0.12268 -1.00000 0.58538 -9.200 -9.100 1.060
510 -0.12160 -1.00000 0.58440 -9.100 -9.000 1.072
511 -0.12052 -1.00000 0.58345 -9.000 -8.900 1.052
512 -0.11945 -1.00000 0.58253 -8.900 -8.800 1.072
513 -0.11837 -1.00000 0.58158 -8.800 -8.700 1.073
514 -0.11728 -1.00000 0.58064 -8.700 -8.600 1.065
515 -0.11621 -1.00000 0.57967 -8.600 -8.500 1.072
516 -0.11513 -1.00000 0.57874 -8.500 -8.400 1.083
517 -0.11405 -1.00000 0.57779 -8.400 -8.300 1.084
518 -0.11298 -1.00000 0.57685 -8.300 -8.200 1.062
519 -0.11191 -1.00000 0.57590 -8.200 -8.100 1.085
520 -0.11084 -1.00000 0.57497 -8.100 -8.000 1.102
521 -0.10977 -1.00000 0.57402 -8.000 -7.900 1.074
522 -0.10870 -1.00000 0.57308 -7.900 -7.800 1.105
523 -0.10763 -1.00000 0.57213 -7.800 -7.700 1.086
524 -0.10656 -1.00000 0.57119 -7.700 -7.600 1.089
525 -0.10550 -1.00000 0.57024 -7.600 -7.500 1.082
526 -0.10444 -1.00000 0.56929 -7.500 -7.400 1.083
527 -0.10338 -1.00000 0.56836 -7.400 -7.300 1.088
528 -0.10232 -1.00000 0.56744 -7.300 -7.200 1.089
529 -0.10126 -1.00000 0.56650 -7.200 -7.100 1.083
530 -0.10020 -1.00000 0.56557 -7.100 -7.000 1.092
531 -0.09915 -1.00000 0.56462 -7.000 -6.900 1.086
532 -0.09809 -1.00000 0.56368 -6.900 -6.800 1.072
533 -0.09704 -1.00000 0.56275 -6.800 -6.700 1.084
534 -0.09599 -1.00000 0.56182 -6.700 -6.600 1.092
535 -0.09494 -1.00000 0.56089 -6.600 -6.500 1.096
536 -0.09388 -1.00000 0.55995 -6.500 -6.400 1.104
537 -0.09284 -1.00000 0.55901 -6.400 -6.300 1.103
538 -0.09179 -1.00000 0.55809 -6.300 -6.200 1.127
539 -0.09075 -1.00000 0.55716 -6.200 -6.100 1.112
540 -0.08970 -1.00000 0.55624 -6.100 -6.000 1.129
541 -0.08866 -1.00000 0.55534 -6.000 -5.900 1.121
542 -0.08762 -1.00000 0.55441 -5.900 -5.800 1.125
543 -0.08658 -1.00000 0.55352 -5.800 -5.700 1.110
544 -0.08554 -1.00000 0.55262 -5.700 -5.600 1.130
545 -0.08450 -1.00000 0.55170 -5.600 -5.500 1.119
546 -0.08346 -1.00000 0.55079 -5.500 -5.400 1.133
547 -0.08242 -1.00000 0.54987 -5.400 -5.300 1.117
548 -0.08138 -1.00000 0.54898 -5.300 -5.200 1.126
549 -0.08035 -1.00000 0.54809 -5.200 -5.100 1.118
550 -0.07931 -1.00000 0.54718 -5.100 -5.000 1.110
551 -0.07828 -1.00000 0.54628 -5.000 -4.900 1.122
552 -0.07725 -1.00000 0.54538 -4.900 -4.800 1.111
553 -0.07622 -1.00000 0.54447 -4.800 -4.700 1.107
554 -0.07519 -1.00000 0.54357 -4.700 -4.600 1.115
555 -0.07416 -1.00000 0.54266 -4.600 -4.500 1.109
556 -0.07314 -1.00000 0.54173 -4.500 -4.400 1.107
557 -0.07211 -1.00000 0.54083 -4.400 -4.300 1.100
558 -0.07109 -1.00000 0.53993 -4.300 -4.200 1.100
559 -0.07007 -1.00000 0.53904 -4.200 -4.100 1.116
560 -0.06905 -1.00000 0.53814 -4.100 -4.000 1.097
561 -0.06803 -1.00000 0.53724 -4.000 -3.900 1.096
562 -0.06701 -1.00000 0.53635 -3.900 -3.800 1.122
563 -0.06598 -1.00000 0.53546 -3.800 -3.700 1.093
564 -0.06497 -1.00000 0.53456 -3.700 -3.600 1.099
565 -0.06395 -1.00000 0.53366 -3.600 -3.500 1.092
566 -0.06293 -1.00000 0.53274 -3.500 -3.400 1.111
567 -0.06192 -1.00000 0.53184 -3.400 -3.300 1.098
568 -0.06091 -1.00000 0.53095 -3.300 -3.200 1.102
569 -0.05989 -1.00000 0.53007 -3.200 -3.100 1.101
570 -0.05888 -1.00000 0.52916 -3.100 -3.000 1.110
571 -0.05787 -1.00000 0.52827 -3.000 -2.900 1.107
572 -0.05685 -1.00000 0.52737 -2.900 -2.800 1.121
573 -0.05585 -1.00000 0.52645 -2.800 -2.700 1.106
574 -0.05484 -1.00000 0.52556 -2.700 -2.600 1.128
575 -0.05384 -1.00000 0.52467 -2.600 -2.500 1.118
576 -0.05283 -1.00000 0.52379 -2.500 -2.400 1.134
577 -0.05182 -1.00000 0.52292 -2.400 -2.300 1.141
578 -0.05082 -1.00000 0.52203 -2.300 -2.200 1.154
579 -0.04981 -1.00000 0.52114 -2.200 -2.100 1.143
580 -0.04881 -1.00000 0.52026 -2.100 -2.000 1.149
581 -0.04781 -1.00000 0.51936 -2.000 -1.900 1.149
582 -0.04680 -1.00000 0.51847 -1.900 -1.800 1.158
583 -0.04580 -1.00000 0.51760 -1.800 -1.700 1.170
584 -0.04480 -1.00000 0.51671 -1.700 -1.600 1.155
585 -0.04381 -1.00000 0.51581 -1.600 -1.500 1.158
586 -0.04281 -1.00000 0.51494 -1.500 -1.400 1.144
587 -0.04181 -1.00000 0.51407 -1.400 -1.300 1.161
588 -0.04081 -1.00000 0.51319 -1.300 -1.200 1.132
589 -0.03982 -1.00000 0.51231 -1.200 -1.100 1.132
590 -0.03882 -1.00000 0.51142 -1.100 -1.000 1.137
591 -0.03782 -1.00000 0.51056 -1.000 -0.900 1.127
592 -0.03682 -1.00000 0.50965 -0.900 -0.800 1.129
593 -0.03582 -1.00000 0.50878 -0.800 -0.700 1.133
594 -0.03483 -1.00000 0.50791 -0.700 -0.600 1.112
595 -0.03384 -1.00000 0.50705 -0.600 -0.500 1.105
596 -0.03285 -1.00000 0.50616 -0.500 -0.400 1.125
597 -0.03187 -1.00000 0.50526 -0.400 -0.300 1.115
598 -0.03088 -1.00000 0.50440 -0.300 -0.200 1.118
599 -0.02989 -1.00000 0.50355 -0.200 -0.100 1.129
600 -0.02891 -1.00000 0.50267 -0.100 0.000 1.112
601 -0.02793 -1.00000 0.50182 0.000 0.100 1.122
602 -0.02694 -1.00000 0.50093 0.100 0.200 1.105
603 -0.02595 -1.00000 0.50009 0.200 0.300 1.121
604 -0.02497 -1.00000 0.49924 0.300 0.400 1.109
605 -0.02399 -1.00000 0.49837 0.400 0.500 1.113
606 -0.02301 -1.00000 0.49751 0.500 0.600 1.104
607 -0.02203 -1.00000 0.49660 0.600 0.700 1.117
608 -0.02105 -1.00000 0.49572 0.700 0.800 1.091
609 -0.02007 -1.00000 0.49486 0.800 0.900 1.093
610 -0.01909 -1.00000 0.49401 0.900 1.000 1.097
611 -0.01811 -1.00000 0.49316 1.000 1.100 1.103
612 -0.01713 -1.00000 0.49230 1.100 1.200 1.096
613 -0.01616 -1.00000 0.49144 1.200 1.300 1.075
614 -0.01518 -1.00000 0.49058 1.300 1.400 1.090
615 -0.01421 -1.00000 0.48976 1.400 1.500 1.096
616 -0.01323 -1.00000 0.48891 1.500 1.600 1.088
617 -0.01226 -1.00000 0.48804 1.600 1.700 1.086
618 -0.01128 -1.00000 0.48715 1.700 1.800 1.099
619 -0.01031 -1.00000 0.48630 1.800 1.900 1.081
620 -0.00934 -1.00000 0.48543 1.900 2.000 1.093
621 -0.00837 -1.00000 0.48457 2.000 2.100 1.093
622 -0.00740 -1.00000 0.48368 2.100 2.200 1.098
623 -0.00643 -1.00000 0.48281 2.200 2.300 1.098
624 -0.00546 -1.00000 0.48194 2.300 2.400 1.103
625 -0.00449 -1.00000 0.48110 2.400 2.500 1.091
626 -0.00352 -1.00000 0.48023 2.500 2.600 1.095
627 -0.00256 -1.00000 0.47937 2.600 2.700 1.108
628 -0.00159 -1.00000 0.47853 2.700 2.800 1.108
629 -0.00062 -1.00000 0.47768 2.800 2.900 1.104
630 0.00034 -1.00000 0.47684 2.900 3.000 1.098
631 0.00130 -1.00000 0.47599 3.000 3.100 1.100
632 0.00227 -1.00000 0.47513 3.100 3.200 1.090
633 0.00324 -1.00000 0.47425 3.200 3.300 1.102
634 0.00420 -1.00000 0.47341 3.300 3.400 1.102
635 0.00516 -1.00000 0.47256 3.400 3.500 1.095
636 0.00613 -1.00000 0.47170 3.500 3.600 1.096
637 0.00709 -1.00000 0.47083 3.600 3.700 1.090
638 0.00804 -1.00000 0.47001 3.700 3.800 1.093
639 0.00901 -1.00000 0.46915 3.800 3.900 1.103
640 0.00997 -1.00000 0.46831 3.900 4.000 1.080
641 0.01093 -1.00000 0.46745 4.000 4.100 1.081
642 0.01189 -1.00000 0.46660 4.100 4.200 1.084
643 0.01286 -1.00000 0.46578 4.200 4.300 1.079
644 0.01382 -1.00000 0.46493 4.300 4.400 1.081
645 0.01478 -1.00000 0.46407 4.400 4.500 1.083
646 0.01574 -1.00000 0.46325 4.500 4.600 1.065
647 0.01668 -1.00000 0.46237 4.600 4.700 1.070
648 0.01764 -1.00000 0.46153 4.700 4.800 1.069
649 0.01859 -1.00000 0.46068 4.800 4.900 1.056
650 0.01955 -1.00000 0.45983 4.900 5.000 1.069
651 0.02049 -1.00000 0.45895 5.000 5.100 1.059
652 0.02144 -1.00000 0.45810 5.100 5.200 1.067
653 0.02240 -1.00000 0.45725 5.200 5.300 1.061
654 0.02335 -1.00000 0.45642 5.300 5.400 1.048
655 0.02431 -1.00000 0.45556 5.400 5.500 1.053
656 0.02526 -1.00000 0.45472 5.500 5.600 1.056
657 0.02622 -1.00000 0.45388 5.600 5.700 1.056
658 0.02717 -1.00000 0.45304 5.700 5.800 1.055
659 0.02812 -1.00000 0.45220 5.800 5.900 1.058
660 0.02907 -1.00000 0.45133 5.900 6.000 1.062
661 0.03002 -1.00000 0.45052 6.000 6.100 1.050
662 0.03097 -1.00000 0.44967 6.100 6.200 1.047
663 0.03192 -1.00000 0.44883 6.200 6.300 1.051
664 0.03287 -1.00000 0.44798 6.300 6.400 1.059
665 0.03382 -1.00000 0.44715 6.400 6.500 1.051
666 0.03478 -1.00000 0.44631 6.500 6.600 1.048
667 0.03572 -1.00000 0.44547 6.600 6.700 1.047
668 0.03667 -1.00000 0.44462 6.700 6.800 1.049
669 0.03761 -1.00000 0.44378 6.800 6.900 1.051
670 0.03857 -1.00000 0.44297 6.900 7.000 1.038
671 0.03951 -1.00000 0.44212 7.000 7.100 1.060
672 0.04046 -1.00000 0.44129 7.100 7.200 1.053
673 0.04140 -1.00000 0.44046 7.200 7.300 1.055
674 0.04235 -1.00000 0.43964 7.300 7.400 1.066
675 0.04330 -1.00000 0.43880 7.400 7.500 1.063
676 0.04426 -1.00000 0.43797 7.500 7.600 1.069
677 0.04521 -1.00000 0.43714 7.600 7.700 1.077
678 0.04615 -1.00000 0.43630 7.700 7.800 1.074
679 0.04710 -1.00000 0.43546 7.800 7.900 1.066
680 0.04805 -1.00000 0.43465 7.900 8.000 1.084
681 0.04899 -1.00000 0.43382 8.000 8.100 1.084
682 0.04994 -1.00000 0.43298 8.100 8.200 1.092
683 0.05088 -1.00000 0.43212 8.200 8.300 1.095
684 0.05182 -1.00000 0.43129 8.300 8.400 1.104
685 0.05277 -1.00000 0.43046 8.400 8.500 1.094
686 0.05371 -1.00000 0.42963 8.500 8.600 1.094
687 0.05466 -1.00000 0.42879 8.600 8.700 1.086
688 0.05560 -1.00000 0.42794 8.700 8.800 1.091
689 0.05654 -1.00000 0.42711 8.800 8.900 1.085
690 0.05747 -1.00000 0.42626 8.900 9.000 1.082
691 0.05842 -1.00000 0.42543 9.000 9.100 1.089
692 0.05936 -1.00000 0.42457 9.100 9.200 1.084
693 0.06030 -1.00000 0.42373 9.200 9.300 1.086
694 0.06124 -1.00000 0.42287 9.300 9.400 1.082
695 0.06218 -1.00000 0.42204 9.400 9.500 1.073
696 0.06313 -1.00000 0.42121 9.500 9.600 1.064
697 0.06407 -1.00000 0.42037 9.600 9.700 1.066
698 0.06502 -1.00000 0.41953 9.700 9.800 1.067
699 0.06596 -1.00000 0.41871 9.800 9.900 1.070
700 0.06690 -1.00000 0.41788 9.900 10.000 1.061
701 0.06784 -1.00000 0.41707 10.000 10.100 1.062
702 0.06878 -1.00000 0.41622 10.100 10.200 1.051
703 0.06973 -1.00000 0.41540 10.200 10.300 1.038
704 0.07067 -1.00000 0.41458 10.300 10.400 1.047
705 0.07160 -1.00000 0.41372 10.400 10.500 1.046
706 0.07255 -1.00000 0.41287 10.500 10.600 1.044
707 0.07349 -1.00000 0.41204 10.600 10.700 1.040
708 0.07443 -1.00000 0.41121 10.700 10.800 1.027
709 0.07537 -1.00000 0.41038 10.800 10.900 1.021
710 0.07631 -1.00000 0.40955 10.900 11.000 1.026
711 0.07726 -1.00000 0.40872 11.000 11.100 1.028
712 0.07820 -1.00000 0.40790 11.100 11.200 1.029
713 0.07914 -1.00000 0.40705 11.200 11.300 1.017
714 0.08008 -1.00000 0.40624 11.300 11.400 1.021
715 0.08102 -1.00000 0.40543 11.400 11.500 1.026
716 0.08196 -1.00000 0.40460 11.500 11.600 1.019
717 0.08290 -1.00000 0.40374 11.600 11.700 1.019
718 0.08384 -1.00000 0.40291 11.700 11.800 1.000
719 0.08478 -1.00000 0.40207 11.800 11.900 1.012
720 0.08573 -1.00000 0.40122 11.900 12.000 1.012
721 0.08667 -1.00000 0.40039 12.000 12.100 1.003
722 0.08761 -1.00000 0.39957 12.100 12.200 1.008
723 0.08855 -1.00000 0.39873 12.200 12.300 1.006
724 0.08948 -1.00000 0.39791 12.300 12.400 1.009
725 0.09043 -1.00000 0.39708 12.400 12.500 1.018
726 0.09137 -1.00000 0.39624 12.500 12.600 1.022
727 0.09231 -1.00000 0.39542 12.600 12.700 1.024
728 0.09325 -1.00000 0.39459 12.700 12.800 1.010
729 0.09420 -1.00000 0.39377 12.800 12.900 1.012
730 0.09514 -1.00000 0.39294 12.900 13.000 1.001
731 0.09608 -1.00000 0.39210 13.000 13.100 0.998
732 0.09702 -1.00000 0.39126 13.100 13.200 0.991
733 0.09796 -1.00000 0.39043 13.200 13.300 0.992
734 0.09890 -1.00000 0.38960 13.300 13.400 0.996
735 0.09984 -1.00000 0.38877 13.400 13.500 0.992
736 0.10078 -1.00000 0.38794 13.500 13.600 1.004
737 0.10173 -1.00000 0.38712 13.600 13.700 1.005
738 0.10267 -1.00000 0.38627 13.700 13.800 1.001
739 0.10361 -1.00000 0.38543 13.800 13.900 1.002
740 0.10455 -1.00000 0.38460 13.900 14.000 1.032
741 0.10549 -1.00000 0.38379 14.000 14.100 1.030
742 0.10644 -1.00000 0.38295 14.100 14.200 1.022
743 0.10738 -1.00000 0.38211 14.200 14.300 1.025
744 0.10832 -1.00000 0.38128 14.300 14.400 1.020
745 0.10926 -1.00000 0.38045 14.400 14.500 1.027
746 0.11020 -1.00000 0.37962 14.500 14.600 1.009
747 0.11114 -1.00000 0.37880 14.600 14.700 1.017
748 0.11209 -1.00000 0.37796 14.700 14.800 1.028
749 0.11303 -1.00000 0.37714 14.800 14.900 1.026
750 0.11398 -1.00000 0.37626 14.900 15.000 1.048
751 0.11492 -1.00000 0.37544 15.000 15.100 1.048
752 0.11586 -1.00000 0.37461 15.100 15.200 1.043
753 0.11680 -1.00000 0.37378 15.200 15.300 1.037
754 0.11774 -1.00000 0.37295 15.300 15.400 1.044
755 0.11868 -1.00000 0.37211 15.400 15.500 1.037
756 0.11962 -1.00000 0.37130 15.500 15.600 1.053
757 0.12056 -1.00000 0.37046 15.600 15.700 1.047
758 0.12151 -1.00000 0.36964 15.700 15.800 1.052
759 0.12246 -1.00000 0.36880 15.800 15.900 1.057
760 0.12340 -1.00000 0.36797 15.900 16.000 1.059
761 0.12435 -1.00000 0.36714 16.000 16.100 1.055
762 0.12529 -1.00000 0.36631 16.100 16.200 1.065
763 0.12625 -1.00000 0.36547 16.200 16.300 1.064
764 0.12719 -1.00000 0.36465 16.300 16.400 1.082
765 0.12814 -1.00000 0.36382 16.400 16.500 1.075
766 0.12908 -1.00000 0.36298 16.500 16.600 1.080
767 0.13003 -1.00000 0.36215 16.600 16.700 1.083
768 0.13098 -1.00000 0.36132 16.700 16.800 1.077
769 0.13192 -1.00000 0.36048 16.800 16.900 1.087
770 0.13287 -1.00000 0.35965 16.900 17.000 1.087
771 0.13382 -1.00000 0.35883 17.000 17.100 1.091
772 0.13477 -1.00000 0.35801 17.100 17.200 1.082
773 0.13573 -1.00000 0.35718 17.200 17.300 1.094
774 0.13668 -1.00000 0.35632 17.300 17.400 1.079
775 0.13762 -1.00000 0.35546 17.400 17.500 1.082
776 0.13857 -1.00000 0.35463 17.500 17.600 1.079
777 0.13952 -1.00000 0.35379 17.600 17.700 1.082
778 0.14046 -1.00000 0.35297 17.700 17.800 1.076
779 0.14140 -1.00000 0.35214 17.800 17.900 1.089
780 0.14236 -1.00000 0.35129 17.900 18.000 1.078
781 0.14331 -1.00000 0.35046 18.000 18.100 1.086
782 0.14426 -1.00000 0.34962 18.100 18.200 1.076
783 0.14521 -1.00000 0.34877 18.200 18.300 1.085
784 0.14615 -1.00000 0.34787 18.300 18.400 1.085
785 0.14711 -1.00000 0.34702 18.400 18.500 1.088
786 0.14806 -1.00000 0.34619 18.500 18.600 1.081
787 0.14901 -1.00000 0.34534 18.600 18.700 1.086
788 0.14996 -1.00000 0.34450 18.700 18.800 1.094
789 0.15091 -1.00000 0.34367 18.800 18.900 1.086
790 0.15186 -1.00000 0.34282 18.900 19.000 1.089
791 0.15282 -1.00000 0.34200 19.000 19.100 1.094
792 0.15377 -1.00000 0.34114 19.100 19.200 1.100
793 0.15473 -1.00000 0.34034 19.200 19.300 1.091
794 0.15568 -1.00000 0.33947 19.300 19.400 1.094
795 0.15664 -1.00000 0.33859 19.400 19.500 1.097
796 0.15759 -1.00000 0.33775 19.500 19.600 1.102
797 0.15855 -1.00000 0.33691 19.600 19.700 1.112
798 0.15951 -1.00000 0.33606 19.700 19.800 1.102
799 0.16046 -1.00000 0.33522 19.800 19.900 1.102
800 0.16142 -1.00000 0.33436 19.900 20.000 1.107
801 0.16238 -1.00000 0.33353 20.000 20.100 1.115
802 0.16333 -1.00000 0.33267 20.100 20.200 1.116
803 0.16429 -1.00000 0.33182 20.200 20.300 1.115
804 0.16525 -1.00000 0.33096 20.300 20.400 1.119
805 0.16621 -1.00000 0.33013 20.400 20.500 1.120
806 0.16717 -1.00000 0.32931 20.500 20.600 1.122
807 0.16813 -1.00000 0.32848 20.600 20.700 1.128
808 0.16909 -1.00000 0.32761 20.700 20.800 1.132
809 0.17006 -1.00000 0.32677 20.800 20.900 1.138
810 0.17102 -1.00000 0.32593 20.900 21.000 1.139
811 0.17198 -1.00000 0.32509 21.000 21.100 1.132
812 0.17295 -1.00000 0.32424 21.100 21.200 1.144
813 0.17391 -1.00000 0.32339 21.200 21.300 1.143
814 0.17488 -1.00000 0.32254 21.300 21.400 1.140
815 0.17584 -1.00000 0.32167 21.400 21.500 1.146
816 0.17682 -1.00000 0.32083 21.500 21.600 1.145
817 0.17778 -1.00000 0.31997 21.600 21.700 1.137
818 0.17875 -1.00000 0.31913 21.700 21.800 1.154
819 0.17971 -1.00000 0.31828 21.800 21.900 1.152
820 0.18068 -1.00000 0.31743 21.900 22.000 1.161
821 0.18165 -1.00000 0.31657 22.000 22.100 1.164
822 0.18261 -1.00000 0.31572 22.100 22.200 1.171
823 0.18358 -1.00000 0.31483 22.200 22.300 1.171
824 0.18455 -1.00000 0.31396 22.300 22.400 1.176
825 0.18552 -1.00000 0.31312 22.400 22.500 1.178
826 0.18649 -1.00000 0.31227 22.500 22.600 1.192
827 0.18746 -1.00000 0.31141 22.600 22.700 1.194
828 0.18843 -1.00000 0.31056 22.700 22.800 1.191
829 0.18940 -1.00000 0.30969 22.800 22.900 1.199
830 0.19037 -1.00000 0.30883 22.900 23.000 1.182
831 0.19135 -1.00000 0.30798 23.000 23.100 1.187
832 0.19232 -1.00000 0.30710 23.100 23.200 1.185
833 0.19330 -1.00000 0.30623 23.200 23.300 1.180
834 0.19428 -1.00000 0.30538 23.300 23.400 1.186
835 0.19526 -1.00000 0.30451 23.400 23.500 1.188
836 0.19623 -1.00000 0.30365 23.500 23.600 1.187
837 0.19722 -1.00000 0.30278 23.600 23.700 1.184
838 0.19819 -1.00000 0.30193 23.700 23.800 1.191
839 0.19916 -1.00000 0.30105 23.800 23.900 1.190
840 0.20015 -1.00000 0.30021 23.900 24.000 1.202
841 0.20113 -1.00000 0.29937 24.000 24.100 1.198
842 0.20211 -1.00000 0.29849 24.100 24.200 1.197
843 0.20309 -1.00000 0.29762 24.200 24.300 1.204
844 0.20407 -1.00000 0.29676 24.300 24.400 1.206
845 0.20505 -1.00000 0.29591 24.400 24.500 1.206
846 0.20604 -1.00000 0.29504 24.500 24.600 1.221
847 0.20703 -1.00000 0.29417 24.600 24.700 1.221
848 0.20801 -1.00000 0.29330 24.700 24.800 1.234
849 0.20900 -1.00000 0.29243 24.800 24.900 1.232
850 0.20998 -1.00000 0.29155 24.900 25.000 1.232
851 0.21098 -1.00000 0.29069 25.000 25.100 1.234
852 0.21196 -1.00000 0.28979 25.100 25.200 1.248
853 0.21294 -1.00000 0.28890 25.200 25.300 1.242
854 0.21393 -1.00000 0.28803 25.300 25.400 1.248
855 0.21492 -1.00000 0.28714 25.400 25.500 1.247
856 0.21591 -1.00000 0.28626 25.500 25.600 1.249
857 0.21691 -1.00000 0.28538 25.600 25.700 1.246
858 0.21790 -1.00000 0.28450 25.700 25.800 1.243
859 0.21891 -1.00000 0.28360 25.800 25.900 1.244
860 0.21989 -1.00000 0.28271 25.900 26.000 1.248
861 0.22089 -1.00000 0.28181 26.000 26.100 1.248
862 0.22188 -1.00000 0.28092 26.100 26.200 1.254
863 0.22288 -1.00000 0.28004 26.200 26.300 1.257
864 0.22387 -1.00000 0.27914 26.300 26.400 1.266
865 0.22487 -1.00000 0.27823 26.400 26.500 1.266
866 0.22587 -1.00000 0.27736 26.500 26.600 1.279
867 0.22687 -1.00000 0.27648 26.600 26.700 1.280
868 0.22788 -1.00000 0.27559 26.700 26.800 1.278
869 0.22889 -1.00000 0.27471 26.800 26.900 1.286
870 0.22989 -1.00000 0.27383 26.900 27.000 1.281
871 0.23090 -1.00000 0.27293 27.000 27.100 1.284
872 0.23192 -1.00000 0.27205 27.100 27.200 1.288
873 0.23292 -1.00000 0.27116 27.200 27.300 1.288
874 0.23393 -1.00000 0.27027 27.300 27.400 1.273
875 0.23493 -1.00000 0.26937 27.400 27.500 1.279
876 0.23594 -1.00000 0.26848 27.500 27.600 1.269
877 0.23695 -1.00000 0.26758 27.600 27.700 1.268
878 0.23796 -1.00000 0.26669 27.700 27.800 1.273
879 0.23898 -1.00000 0.26579 27.800 27.900 1.274
880 0.24000 -1.00000 0.26492 27.900 28.000 1.278
881 0.24102 -1.00000 0.26406 28.000 28.100 1.284
882 0.24204 -1.00000 0.26320 28.100 28.200 1.278
883 0.24307 -1.00000 0.26232 28.200 28.300 1.282
884 0.24409 -1.00000 0.26142 28.300 28.400 1.284
885 0.24511 -1.00000 0.26052 28.400 28.500 1.283
886 0.24613 -1.00000 0.25962 28.500 28.600 1.278
887 0.24716 -1.00000 0.25877 28.600 28.700 1.283
888 0.24818 -1.00000 0.25788 28.700 28.800 1.273
889 0.24920 -1.00000 0.25695 28.800 28.900 1.278
890 0.25022 -1.00000 0.25606 28.900 29.000 1.273
891 0.25125 -1.00000 0.25515 29.000 29.100 1.265
892 0.25228 -1.00000 0.25425 29.100 29.200 1.264
893 0.25331 -1.00000 0.25335 29.200 29.300 1.263
894 0.25433 -1.00000 0.25244 29.300 29.400 1.259
895 0.25536 -1.00000 0.25153 29.400 29.500 1.262
896 0.25639 -1.00000 0.25062 29.500 29.600 1.261
897 0.25742 -1.00000 0.24975 29.600 29.700 1.260
898 0.25845 -1.00000 0.24885 29.700 29.800 1.255
899 0.25948 -1.00000 0.24795 29.800 29.900 1.252
900 0.26052 -1.00000 0.24704 29.900 30.000 1.258
901 0.26156 -1.00000 0.24612 30.000 30.100 1.255
902 0.26259 -1.00000 0.24521 30.100 30.200 1.259
903 0.26363 -1.00000 0.24429 30.200 30.300 1.256
904 0.26467 -1.00000 0.24338 30.300 30.400 1.263
905 0.26572 -1.00000 0.24246 30.400 30.500 1.260
906 0.26676 -1.00000 0.24154 30.500 30.600 1.267
907 0.26781 -1.00000 0.24064 30.600 30.700 1.270
908 0.26885 -1.00000 0.23972 30.700 30.800 1.273
909 0.26991 -1.00000 0.23882 30.800 30.900 1.271
910 0.27096 -1.00000 0.23791 30.900 31.000 1.270
911 0.27200 -1.00000 0.23698 31.000 31.100 1.273
912 0.27305 -1.00000 0.23605 31.100 31.200 1.270
913 0.27411 -1.00000 0.23513 31.200 31.300 1.269
914 0.27516 -1.00000 0.23419 31.300 31.400 1.268
915 0.27622 -1.00000 0.23326 31.400 31.500 1.270
916 0.27727 -1.00000 0.23234 31.500 31.600 1.262
917 0.27834 -1.00000 0.23142 31.600 31.700 1.264
918 0.27938 -1.00000 0.23048 31.700 31.800 1.264
919 0.28044 -1.00000 0.22954 31.800 31.900 1.265
920 0.28150 -1.00000 0.22860 31.900 32.000 1.269
921 0.28257 -1.00000 0.22768 32.000 32.100 1.270
922 0.28364 -1.00000 0.22678 32.100 32.200 1.279
923 0.28470 -1.00000 0.22583 32.200 32.300 1.276
924 0.28576 -1.00000 0.22490 32.300 32.400 1.281
925 0.28683 -1.00000 0.22395 32.400 32.500 1.278
926 0.28789 -1.00000 0.22300 32.500 32.600 1.282
927 0.28896 -1.00000 0.22207 32.600 32.700 1.283
928 0.29003 -1.00000 0.22113 32.700 32.800 1.289
929 0.29110 -1.00000 0.22019 32.800 32.900 1.289
930 0.29218 -1.00000 0.21924 32.900 33.000 1.288
931 0.29326 -1.00000 0.21828 33.000 33.100 1.288
932 0.29433 -1.00000 0.21734 33.100 33.200 1.286
933 0.29540 -1.00000 0.21638 33.200 33.300 1.283
934 0.29649 -1.00000 0.21546 33.300 33.400 1.285
935 0.29757 -1.00000 0.21452 33.400 33.500 1.289
936 0.29866 -1.00000 0.21359 33.500 33.600 1.285
937 0.29973 -1.00000 0.21266 33.600 33.700 1.287
938 0.30082 -1.00000 0.21170 33.700 33.800 1.280
939 0.30190 -1.00000 0.21078 33.800 33.900 1.279
940 0.30298 -1.00000 0.20984 33.900 34.000 1.273
941 0.30407 -1.00000 0.20888 34.000 34.100 1.275
942 0.30516 -1.00000 0.20791 34.100 34.200 1.272
943 0.30626 -1.00000 0.20695 34.200 34.300 1.273
944 0.30735 -1.00000 0.20599 34.300 34.400 1.269
945 0.30846 -1.00000 0.20504 34.400 34.500 1.270
946 0.30955 -1.00000 0.20407 34.500 34.600 1.276
947 0.31065 -1.00000 0.20311 34.600 34.700 1.272
948 0.31175 -1.00000 0.20214 34.700 34.800 1.277
949 0.31285 -1.00000 0.20117 34.800 34.900 1.277
950 0.31396 -1.00000 0.20020 34.900 35.000 1.287
951 0.31506 -1.00000 0.19923 35.000 35.100 1.286
952 0.31616 -1.00000 0.19827 35.100 35.200 1.291
953 0.31726 -1.00000 0.19729 35.200 35.300 1.292
954 0.31838 -1.00000 0.19630 35.300 35.400 1.295
955 0.31948 -1.00000 0.19530 35.400 35.500 1.296
956 0.32060 -1.00000 0.19432 35.500 35.600 1.303
957 0.32172 -1.00000 0.19333 35.600 35.700 1.303
958 0.32283 -1.00000 0.19236 35.700 35.800 1.305
959 0.32395 -1.00000 0.19135 35.800 35.900 1.303
960 0.32506 -1.00000 0.19036 35.900 36.000 1.311
961 0.32618 -1.00000 0.18938 36.000 36.100 1.312
962 0.32730 -1.00000 0.18841 36.100 36.200 1.317
963 0.32843 -1.00000 0.18741 36.200 36.300 1.318
964 0.32955 -1.00000 0.18645 36.300 36.400 1.321
965 0.33067 -1.00000 0.18546 36.400 36.500 1.321
966 0.33179 -1.00000 0.18444 36.500 36.600 1.329
967 0.33292 -1.00000 0.18345 36.600 36.700 1.326
968 0.33407 -1.00000 0.18245 36.700 36.800 1.335
969 0.33520 -1.00000 0.18145 36.800 36.900 1.335
970 0.33634 -1.00000 0.18045 36.900 37.000 1.348
971 0.33748 -1.00000 0.17946 37.000 37.100 1.345
972 0.33862 -1.00000 0.17846 37.100 37.200 1.352
973 0.33976 -1.00000 0.17746 37.200 37.300 1.355
974 0.34091 -1.00000 0.17643 37.300 37.400 1.351
975 0.34206 -1.00000 0.17540 37.400 37.500 1.353
976 0.34321 -1.00000 0.17439 37.500 37.600 1.349
977 0.34436 -1.00000 0.17338 37.600 37.700 1.348
978 0.34551 -1.00000 0.17237 37.700 37.800 1.341
979 0.34667 -1.00000 0.17136 37.800 37.900 1.340
980 0.34783 -1.00000 0.17033 37.900 38.000 1.337
981 0.34899 -1.00000 0.16930 38.000 38.100 1.334
982 0.35016 -1.00000 0.16829 38.100 38.200 1.334
983 0.35132 -1.00000 0.16725 38.200 38.300 1.329
984 0.35248 -1.00000 0.16624 38.300 38.400 1.326
985 0.35364 -1.00000 0.16521 38.400 38.500 1.328
986 0.35481 -1.00000 0.16419 38.500 38.600 1.325
987 0.35598 -1.00000 0.16316 38.600 38.700 1.326
988 0.35715 -1.00000 0.16212 38.700 38.800 1.326
989 0.35833 -1.00000 0.16108 38.800 38.900 1.323
990 0.35949 -1.00000 0.16004 38.900 39.000 1.326
991 0.36068 -1.00000 0.15901 39.000 39.100 1.324
992 0.36186 -1.00000 0.15796 39.100 39.200 1.325
993 0.36305 -1.00000 0.15694 39.200 39.300 1.324
994 0.36426 -1.00000 0.15588 39.300 39.400 1.321
995 0.36542 -1.00000 0.15482 39.400 39.500 1.323
996 0.36661 -1.00000 0.15377 39.500 39.600 1.321
997 0.36780 -1.00000 0.15271 39.600 39.700 1.319
998 0.36900 -1.00000 0.15166 39.700 39.800 1.312
999 0.37018 -1.00000 0.15061 39.800 39.900 1.313
1000 0.37138 -1.00000 0.14954 39.900 40.000 1.305
1001 0.37258 -1.00000 0.14848 40.000 40.100 1.303
1002 0.37378 -1.00000 0.14743 40.100 40.200 1.309
1003 0.37500 -1.00000 0.14640 40.200 40.300 1.305
1004 0.37621 -1.00000 0.14534 40.300 40.400 1.315
1005 0.37742 -1.00000 0.14427 40.400 40.500 1.312
1006 0.37863 -1.00000 0.14317 40.500 40.600 1.319
1007 0.37985 -1.00000 0.14210 40.600 40.700 1.318
1008 0.38106 -1.00000 0.14102 40.700 40.800 1.326
1009 0.38228 -1.00000 0.13996 40.800 40.900 1.325
1010 0.38352 -1.00000 0.13890 40.900 41.000 1.344
1011 0.38474 -1.00000 0.13782 41.000 41.100 1.345
1012 0.38596 -1.00000 0.13682 41.100 41.200 1.348
1013 0.38720 -1.00000 0.13573 41.200 41.300 1.349
1014 0.38844 -1.00000 0.13469 41.300 41.400 1.361
1015 0.38968 -1.00000 0.13360 41.400 41.500 1.358
1016 0.39091 -1.00000 0.13250 41.500 41.600 1.365
1017 0.39215 -1.00000 0.13140 41.600 41.700 1.365
1018 0.39340 -1.00000 0.13031 41.700 41.800 1.364
1019 0.39464 -1.00000 0.12920 41.800 41.900 1.362
1020 0.39590 -1.00000 0.12811 41.900 42.000 1.357
1021 0.39714 -1.00000 0.12704 42.000 42.100 1.356
1022 0.39839 -1.00000 0.12594 42.100 42.200 1.354
1023 0.39964 -1.00000 0.12485 42.200 42.300 1.355
1024 0.40092 -1.00000 0.12376 42.300 42.400 1.355
1025 0.40218 -1.00000 0.12266 42.400 42.500 1.354
1026 0.40343 -1.00000 0.12156 42.500 42.600 1.361
1027 0.40469 -1.00000 0.12048 42.600 42.700 1.359
1028 0.40596 -1.00000 0.11929 42.700 42.800 1.370
1029 0.40722 -1.00000 0.11818 42.800 42.900 1.368
1030 0.40850 -1.00000 0.11708 42.900 43.000 1.377
1031 0.40978 -1.00000 0.11597 43.000 43.100 1.376
1032 0.41106 -1.00000 0.11485 43.100 43.200 1.382
1033 0.41234 -1.00000 0.11377 43.200 43.300 1.381
1034 0.41362 -1.00000 0.11265 43.300 43.400 1.386
1035 0.41491 -1.00000 0.11155 43.400 43.500 1.389
1036 0.41618 -1.00000 0.11044 43.500 43.600 1.392
1037 0.41747 -1.00000 0.10931 43.600 43.700 1.394
1038 0.41878 -1.00000 0.10823 43.700 43.800 1.401
1039 0.42007 -1.00000 0.10709 43.800 43.900 1.401
1040 0.42137 -1.00000 0.10599 43.900 44.000 1.397
1041 0.42269 -1.00000 0.10487 44.000 44.100 1.398
1042 0.42398 -1.00000 0.10373 44.100 44.200 1.398
1043 0.42527 -1.00000 0.10263 44.200 44.300 1.394
1044 0.42658 -1.00000 0.10156 44.300 44.400 1.395
1045 0.42789 -1.00000 0.10043 44.400 44.500 1.394
1046 0.42921 -1.00000 0.09924 44.500 44.600 1.403
1047 0.43053 -1.00000 0.09808 44.600 44.700 1.399
1048 0.43182 -1.00000 0.09697 44.700 44.800 1.411
1049 0.43313 -1.00000 0.09583 44.800 44.900 1.409
1050 0.43445 -1.00000 0.09466 44.900 45.000 1.414
1051 0.43578 -1.00000 0.09355 45.000 45.100 1.410
1052 0.43712 -1.00000 0.09233 45.100 45.200 1.417
1053 0.43844 -1.00000 0.09118 45.200 45.300 1.417
1054 0.43978 -1.00000 0.08992 45.300 45.400 1.414
1055 0.44110 -1.00000 0.08875 45.400 45.500 1.415
1056 0.44243 -1.00000 0.08758 45.500 45.600 1.411
1057 0.44378 -1.00000 0.08641 45.600 45.700 1.405
1058 0.44513 -1.00000 0.08522 45.700 45.800 1.405
1059 0.44649 -1.00000 0.08404 45.800 45.900 1.401
1060 0.44783 -1.00000 0.08289 45.900 46.000 1.403
1061 0.44919 -1.00000 0.08171 46.000 46.100 1.400
1062 0.45054 -1.00000 0.08050 46.100 46.200 1.393
1063 0.45188 -1.00000 0.07931 46.200 46.300 1.396
1064 0.45324 -1.00000 0.07818 46.300 46.400 1.395
1065 0.45461 -1.00000 0.07698 46.400 46.500 1.392
1066 0.45598 -1.00000 0.07578 46.500 46.600 1.393
1067 0.45737 -1.00000 0.07457 46.600 46.700 1.388
1068 0.45875 -1.00000 0.07336 46.700 46.800 1.384
1069 0.46013 -1.00000 0.07215 46.800 46.900 1.383
1070 0.46151 -1.00000 0.07088 46.900 47.000 1.386
1071 0.46289 -1.00000 0.06963 47.000 47.100 1.387
1072 0.46428 -1.00000 0.06838 47.100 47.200 1.383
1073 0.46569 -1.00000 0.06716 47.200 47.300 1.380
1074 0.46710 -1.00000 0.06590 47.300 47.400 1.376
1075 0.46845 -1.00000 0.06472 47.400 47.500 1.374
1076 0.46978 -1.00000 0.06347 47.500 47.600 1.363
1077 0.47121 -1.00000 0.06224 47.600 47.700 1.363
1078 0.47261 -1.00000 0.06099 47.700 47.800 1.356
1079 0.47402 -1.00000 0.05974 47.800 47.900 1.355
1080 0.47543 -1.00000 0.05849 47.900 48.000 1.352
1081 0.47686 -1.00000 0.05723 48.000 48.100 1.350
1082 0.47830 -1.00000 0.05594 48.100 48.200 1.339
1083 0.47973 -1.00000 0.05468 48.200 48.300 1.339
1084 0.48117 -1.00000 0.05340 48.300 48.400 1.332
1085 0.48257 -1.00000 0.05208 48.400 48.500 1.333
1086 0.48402 -1.00000 0.05079 48.500 48.600 1.327
1087 0.48542 -1.00000 0.04947 48.600 48.700 1.328
1088 0.48687 -1.00000 0.04819 48.700 48.800 1.318
1089 0.48833 -1.00000 0.04694 48.800 48.900 1.326
1090 0.48979 -1.00000 0.04565 48.900 49.000 1.314
1091 0.49121 -1.00000 0.04429 49.000 49.100 1.314
1092 0.49267 -1.00000 0.04299 49.100 49.200 1.310
1093 0.49414 -1.00000 0.04156 49.200 49.300 1.307
1094 0.49562 -1.00000 0.04025 49.300 49.400 1.305
1095 0.49709 -1.00000 0.03893 49.400 49.500 1.302
1096 0.49857 -1.00000 0.03763 49.500 49.600 1.303
1097 0.50006 -1.00000 0.03632 49.600 49.700 1.300
1098 0.50153 -1.00000 0.03501 49.700 49.800 1.290
1099 0.50302 -1.00000 0.03368 49.800 49.900 1.296
1100 0.50451 -1.00000 0.03242 49.900 50.000 1.282
1101 0.50601 -1.00000 0.03109 50.000 50.100 1.283
1102 0.50752 -1.00000 0.02977 50.100 50.200 1.264
1103 0.50902 -1.00000 0.02843 50.200 50.300 1.265
1104 0.51055 -1.00000 0.02708 50.300 50.400 1.261
1105 0.51201 -1.00000 0.02577 50.400 50.500 1.258
1106 0.51352 -1.00000 0.02445 50.500 50.600 1.246
1107 0.51505 -1.00000 0.02309 50.600 50.700 1.249
1108 0.51659 -1.00000 0.02175 50.700 50.800 1.237
1109 0.51813 -1.00000 0.02046 50.800 50.900 1.233
1110 0.51967 -1.00000 0.01912 50.900 51.000 1.222
1111 0.52123 -1.00000 0.01773 51.000 51.100 1.229
1112 0.52279 -1.00000 0.01637 51.100 51.200 1.225
1113 0.52435 -1.00000 0.01499 51.200 51.300 1.215
1114 0.52591 -1.00000 0.01357 51.300 51.400 1.208
1115 0.52750 -1.00000 0.01221 51.400 51.500 1.205
1116 0.52904 -1.00000 0.01083 51.500 51.600 1.197
1117 0.53066 -1.00000 0.00940 51.600 51.700 1.199
1118 0.53220 -1.00000 0.00799 51.700 51.800 1.189
1119 0.53376 -1.00000 0.00657 51.800 51.900 1.190
1120 0.53529 -1.00000 0.00517 51.900 52.000 1.184
1121 0.53688 -1.00000 0.00376 52.000 52.100 1.178
1122 0.53847 -1.00000 0.00235 52.100 52.200 1.162
1123 0.54007 -1.00000 0.00093 52.200 52.300 1.156
1124 0.54168 -1.00000 -0.00049 52.300 52.400 1.149
1125 0.54329 -1.00000 -0.00201 52.400 52.500 1.147
1126 0.54490 -1.00000 -0.00343 52.500 52.600 1.143
1127 0.54650 -1.00000 -0.00483 52.600 52.700 1.141
1128 0.54813 -1.00000 -0.00626 52.700 52.800 1.142
1129 0.54981 -1.00000 -0.00774 52.800 52.900 1.138
1130 0.55144 -1.00000 -0.00919 52.900 53.000 1.126
1131 0.55306 -1.00000 -0.01061 53.000 53.100 1.123
1132 0.55471 -1.00000 -0.01208 53.100 53.200 1.129
1133 0.55634 -1.00000 -0.01348 53.200 53.300 1.119
1134 0.55801 -1.00000 -0.01495 53.300 53.400 1.112
1135 0.55965 -1.00000 -0.01638 53.400 53.500 1.106
1136 0.56132 -1.00000 -0.01775 53.500 53.600 1.099
1137 0.56299 -1.00000 -0.01922 53.600 53.700 1.099
1138 0.56466 -1.00000 -0.02070 53.700 53.800 1.082
1139 0.56635 -1.00000 -0.02218 53.800 53.900 1.079
1140 0.56802 -1.00000 -0.02368 53.900 54.000 1.055
1141 0.56972 -1.00000 -0.02521 54.000 54.100 1.064
1142 0.57142 -1.00000 -0.02670 54.100 54.200 1.045
1143 0.57310 -1.00000 -0.02824 54.200 54.300 1.034
1144 0.57481 -1.00000 -0.02975 54.300 54.400 1.026
1145 0.57654 -1.00000 -0.03135 54.400 54.500 1.018
1146 0.57825 -1.00000 -0.03282 54.500 54.600 1.008
1147 0.57998 -1.00000 -0.03435 54.600 54.700 1.010
1148 0.58170 -1.00000 -0.03589 54.700 54.800 0.994
1149 0.58342 -1.00000 -0.03743 54.800 54.900 0.994
1150 0.58515 -1.00000 -0.03895 54.900 55.000 0.993
1151 0.58688 -1.00000 -0.04042 55.000 55.100 0.984
1152 0.58859 -1.00000 -0.04193 55.100 55.200 0.990
1153 0.59030 -1.00000 -0.04349 55.200 55.300 0.983
1154 0.59203 -1.00000 -0.04507 55.300 55.400 0.985
1155 0.59380 -1.00000 -0.04659 55.400 55.500 0.984
1156 0.59553 -1.00000 -0.04817 55.500 55.600 0.990
1157 0.59730 -1.00000 -0.04973 55.600 55.700 0.988
1158 0.59906 -1.00000 -0.05126 55.700 55.800 0.988
1159 0.60086 -1.00000 -0.05286 55.800 55.900 0.983
1160 0.60264 -1.00000 -0.05443 55.900 56.000 0.987
1161 0.60444 -1.00000 -0.05602 56.000 56.100 0.983
1162 0.60624 -1.00000 -0.05763 56.100 56.200 0.989
1163 0.60806 -1.00000 -0.05914 56.200 56.300 0.982
1164 0.60987 -1.00000 -0.06074 56.300 56.400 0.989
1165 0.61169 -1.00000 -0.06235 56.400 56.500 0.981
1166 0.61352 -1.00000 -0.06398 56.500 56.600 0.989
1167 0.61535 -1.00000 -0.06557 56.600 56.700 0.995
1168 0.61719 -1.00000 -0.06720 56.700 56.800 0.991
1169 0.61904 -1.00000 -0.06881 56.800 56.900 0.986
1170 0.62089 -1.00000 -0.07045 56.900 57.000 0.983
1171 0.62275 -1.00000 -0.07210 57.000 57.100 0.980
1172 0.62462 -1.00000 -0.07375 57.100 57.200 0.967
1173 0.62650 -1.00000 -0.07541 57.200 57.300 0.972
1174 0.62838 -1.00000 -0.07707 57.300 57.400 0.961
1175 0.63026 -1.00000 -0.07874 57.400 57.500 0.957
1176 0.63216 -1.00000 -0.08042 57.500 57.600 0.951
1177 0.63406 -1.00000 -0.08210 57.600 57.700 0.949
1178 0.63597 -1.00000 -0.08379 57.700 57.800 0.940
1179 0.63788 -1.00000 -0.08548 57.800 57.900 0.930
1180 0.63980 -1.00000 -0.08718 57.900 58.000 0.923
1181 0.64173 -1.00000 -0.08889 58.000 58.100 0.921
1182 0.64366 -1.00000 -0.09060 58.100 58.200 0.903
1183 0.64561 -1.00000 -0.09232 58.200 58.300 0.908
1184 0.64756 -1.00000 -0.09405 58.300 58.400 0.886
1185 0.64951 -1.00000 -0.09578 58.400 58.500 0.887
1186 0.65147 -1.00000 -0.09751 58.500 58.600 0.881
1187 0.65344 -1.00000 -0.09926 58.600 58.700 0.874
1188 0.65542 -1.00000 -0.10101 58.700 58.800 0.872
1189 0.65741 -1.00000 -0.10276 58.800 58.900 0.867
1190 0.65940 -1.00000 -0.10453 58.900 59.000 0.855
1191 0.66140 -1.00000 -0.10630 59.000 59.100 0.851
1192 0.66341 -1.00000 -0.10807 59.100 59.200 0.848
1193 0.66542 -1.00000 -0.10985 59.200 59.300 0.841
1194 0.66744 -1.00000 -0.11164 59.300 59.400 0.834
1195 0.66947 -1.00000 -0.11344 59.400 59.500 0.834
1196 0.67151 -1.00000 -0.11524 59.500 59.600 0.818
1197 0.67355 -1.00000 -0.11705 59.600 59.700 0.826
1198 0.67561 -1.00000 -0.11887 59.700 59.800 0.809
1199 0.67767 -1.00000 -0.12069 59.800 59.900 0.808
1200 0.67973 -1.00000 -0.12252 59.900 60.000 0.800
1201 0.68181 -1.00000 -0.12436 60.000 60.100 0.807
1202 0.68390 -1.00000 -0.12620 60.100 60.200 0.792
1203 0.68599 -1.00000 -0.12806 60.200 60.300 0.797
1204 0.68809 -1.00000 -0.12991 60.300 60.400 0.783
1205 0.69020 -1.00000 -0.13178 60.400 60.500 0.798
1206 0.69231 -1.00000 -0.13365 60.500 60.600 0.772
1207 0.69444 -1.00000 -0.13553 60.600 60.700 1.000
1208 0.69657 -1.00000 -0.13742 60.700 60.800 1.000
1209 0.69871 -1.00000 -0.13932 60.800 60.900 1.000
